data_4104870
loop_
_publ_author_name
'Takuya Hashimoto'
'Hisashi Miyamoto'
'Yuki Naganawa'
'Keiji Maruoka'

_publ_contact_author_email maruoka@kuchem.kyoto-u.ac.jp
_publ_contact_author_fax +81(75)-753-4041
_publ_contact_author_name 'Keiji Maruoka'
_publ_contact_author_phone +81(75)-753-4041
_publ_section_title
;
 Stereoselective Synthesis of \a-Alkyl-\b-keto Imides via Asymmetric Redox
 C-C Bond Formation between \a-Alkyl-\a-diazocarbonyl Compounds and
 Aldehydes
;
_journal_name_full 'Journal of the American Chemical Society'
_journal_page_first 11280
_journal_page_last 11281
_journal_paper_doi 10.1021/ja903500w
_journal_volume 131
_journal_year 2009
_chemical_absolute_configuration rmad
_chemical_formula_moiety 'C21 H35 N O4 S '
_chemical_formula_sum 'C21 H35 N O4 S'
_chemical_formula_weight 397.57
_space_group_IT_number 19
_symmetry_cell_setting orthorhombic
_symmetry_Int_Tables_number 19
_symmetry_space_group_name_Hall 'P 2ac 2ab'
_symmetry_space_group_name_H-M 'P 21 21 21'
_audit_creation_date 2009-04-11
_audit_creation_method 'by CrystalStructure 3.8'
_cell_angle_alpha 90.0000
_cell_angle_beta 90.0000
_cell_angle_gamma 90.0000
_cell_formula_units_Z 8
_cell_length_a 11.5810(2)
_cell_length_b 15.0562(3)
_cell_length_c 24.7230(5)
_cell_measurement_reflns_used 41077
_cell_measurement_temperature 123.1
_cell_measurement_theta_max 68.2
_cell_measurement_theta_min 3.4
_cell_volume 4310.85(14)
_computing_cell_refinement PROCESS-AUTO
_computing_data_collection PROCESS-AUTO
_computing_data_reduction CrystalStructure
_computing_publication_material 'CrystalStructure 3.8'
_computing_structure_refinement SHELXL
_computing_structure_solution SIR97
_diffrn_detector_area_resol_mean 5.00
_diffrn_measured_fraction_theta_full 0.999
_diffrn_measured_fraction_theta_max 0.999
_diffrn_measurement_device_type 'Rigaku RAXIS-RAPID'
_diffrn_measurement_method \w
_diffrn_radiation_type 'Cu K\a'
_diffrn_radiation_wavelength 1.54187
_diffrn_reflns_av_R_equivalents 0.042
_diffrn_reflns_limit_h_max 13
_diffrn_reflns_limit_h_min -13
_diffrn_reflns_limit_k_max 18
_diffrn_reflns_limit_k_min -17
_diffrn_reflns_limit_l_max 29
_diffrn_reflns_limit_l_min -29
_diffrn_reflns_number 46817
_diffrn_reflns_theta_full 68.21
_diffrn_reflns_theta_max 68.21
_exptl_absorpt_coefficient_mu 1.535
_exptl_absorpt_correction_T_max 0.858
_exptl_absorpt_correction_T_min 0.771
_exptl_absorpt_correction_type multi-scan
_exptl_absorpt_process_details
;
    Higashi, T. (1995). Program for Absorption Correction.
    Rigaku Corporation, Tokyo, Japan.
;
_exptl_crystal_colour colorless
_exptl_crystal_density_diffrn 1.225
_exptl_crystal_description block
_exptl_crystal_F_000 1728.00
_exptl_crystal_size_max 0.10
_exptl_crystal_size_mid 0.10
_exptl_crystal_size_min 0.10
_refine_diff_density_max 0.26
_refine_diff_density_min -0.26
_refine_ls_abs_structure_details 'Flack, H. D. (1983), Acta Cryst. A39, 876-881.  3466 Friedel Pairs'
_refine_ls_abs_structure_Flack 0.013(15)
_refine_ls_extinction_method none
_refine_ls_goodness_of_fit_ref 1.159
_refine_ls_hydrogen_treatment refall
_refine_ls_number_parameters 496
_refine_ls_number_reflns 7859
_refine_ls_R_factor_gt 0.0380
_refine_ls_shift/su_max 0.0010
_refine_ls_structure_factor_coef Fsqd
_refine_ls_weighting_details 'w = 1/[\s^2^(Fo^2^)+(0.0257P)^2^+2.3968P] where P=(Fo^2^+2Fc^2^)/3'
_refine_ls_weighting_scheme calc
_refine_ls_wR_factor_ref 0.0956
_reflns_number_gt 6708
_reflns_number_total 7859
_reflns_threshold_expression F^2^>2.0\s(F^2^)
_cod_data_source_file ja903500w_si_004.cif
_cod_data_source_block '_hashimoto9410'
_cod_original_cell_volume 4310.86(14)
_cod_original_formula_sum 'C21 H35 N O4 S '
_cod_database_code 4104870

loop_
_symmetry_equiv_pos_site_id
_symmetry_equiv_pos_as_xyz
1 +X,+Y,+Z
2 1/2+X,1/2-Y,-Z
3 -X,1/2+Y,1/2-Z
4 1/2-X,-Y,1/2+Z

loop_
_atom_site_label
_atom_site_type_symbol
_atom_site_fract_x
_atom_site_fract_y
_atom_site_fract_z
_atom_site_U_iso_or_equiv
_atom_site_adp_type
_atom_site_occupancy
_atom_site_symmetry_multiplicity
_atom_site_calc_flag
_atom_site_refinement_flags
S(1) S 0.89958(6) 0.62087(5) 0.76755(3) 0.02739(14) Uani 1.00 1 d .
S(2) S 0.72290(6) 0.45799(5) 0.87769(3) 0.02903(15) Uani 1.00 1 d .
O(1) O 0.95944(17) 0.64806(14) 0.71975(8) 0.0379(5) Uani 1.00 1 d .
O(2) O 0.88613(16) 0.52717(12) 0.77535(8) 0.0356(4) Uani 1.00 1 d .
O(3) O 0.57948(16) 0.67291(13) 0.75673(8) 0.0329(4) Uani 1.00 1 d .
O(4) O 0.48682(16) 0.60395(14) 0.66608(9) 0.0324(4) Uani 1.00 1 d .
O(5) O 0.77931(18) 0.51214(13) 0.91690(9) 0.0413(5) Uani 1.00 1 d .
O(6) O 0.65971(17) 0.50326(14) 0.83613(8) 0.0377(5) Uani 1.00 1 d .
O(7) O 0.45081(17) 0.34790(13) 0.93233(8) 0.0356(5) Uani 1.00 1 d .
O(8) O 0.28855(17) 0.48263(15) 0.94108(8) 0.0346(4) Uani 1.00 1 d .
N(1) N 0.77048(18) 0.67243(14) 0.77061(9) 0.0249(4) Uani 1.00 1 d .
N(2) N 0.63341(18) 0.38459(14) 0.90898(9) 0.0250(5) Uani 1.00 1 d .
C(1) C 0.5226(2) 0.40702(19) 0.92567(11) 0.0277(6) Uani 1.00 1 d .
C(2) C 0.6740(2) 0.65145(18) 0.73953(11) 0.0260(6) Uani 1.00 1 d .
C(3) C 0.7536(2) 0.72279(18) 0.82125(11) 0.0269(6) Uani 1.00 1 d .
C(4) C 0.4981(2) 0.50313(18) 0.93991(11) 0.0274(6) Uani 1.00 1 d .
C(5) C 0.6940(2) 0.61338(19) 0.68345(11) 0.0263(6) Uani 1.00 1 d .
C(6) C 0.5926(2) 0.55283(18) 0.66522(11) 0.0267(6) Uani 1.00 1 d .
C(7) C 0.7864(2) 0.28776(17) 0.87653(11) 0.0255(5) Uani 1.00 1 d .
C(8) C 0.7827(2) 0.12811(19) 0.88319(12) 0.0350(6) Uani 1.00 1 d .
C(9) C 0.6580(2) 0.29090(17) 0.89418(11) 0.0254(6) Uani 1.00 1 d .
C(10) C 0.6945(2) 0.81459(19) 0.81502(12) 0.0320(6) Uani 1.00 1 d .
C(11) C 0.7724(2) 0.17770(19) 0.93738(12) 0.0326(6) Uani 1.00 1 d .
C(12) C 0.5095(2) 0.5107(2) 1.00167(11) 0.0357(7) Uani 1.00 1 d .
C(13) C 0.3567(2) 0.63078(19) 0.93516(12) 0.0327(6) Uani 1.00 1 d .
C(14) C 0.5075(2) 0.4611(2) 0.58821(12) 0.0345(7) Uani 1.00 1 d .
C(15) C 0.6729(2) 0.4090(2) 0.70993(12) 0.0354(7) Uani 1.00 1 d .
C(16) C 0.8990(2) 0.84174(19) 0.82051(12) 0.0323(6) Uani 1.00 1 d .
C(17) C 0.5763(2) 0.47450(19) 0.70502(12) 0.0318(6) Uani 1.00 1 d .
C(18) C 0.2678(2) 0.5290(2) 0.82577(12) 0.0391(7) Uani 1.00 1 d .
C(19) C 0.3793(2) 0.53390(19) 0.91713(11) 0.0280(6) Uani 1.00 1 d .
C(20) C 0.7858(2) 0.8529(2) 0.90237(12) 0.0392(7) Uani 1.00 1 d .
C(21) C 0.7229(2) 0.4865(2) 0.59027(13) 0.0431(7) Uani 1.00 1 d .
C(22) C 0.6591(3) 0.3212(2) 0.71152(13) 0.0435(8) Uani 1.00 1 d .
C(23) C 0.6050(2) 0.52435(19) 0.60560(11) 0.0296(6) Uani 1.00 1 d .
C(24) C 0.7955(2) 0.20384(19) 0.84109(12) 0.0322(6) Uani 1.00 1 d .
C(25) C 0.8564(2) 0.7643(2) 0.90356(11) 0.0350(7) Uani 1.00 1 d .
C(26) C 0.8507(3) 0.3249(2) 0.97620(12) 0.0407(7) Uani 1.00 1 d .
C(27) C 0.6514(2) 0.22102(19) 0.93984(12) 0.0340(7) Uani 1.00 1 d .
C(28) C 0.7824(2) 0.8771(2) 0.84182(12) 0.0336(6) Uani 1.00 1 d .
C(29) C 0.8166(2) 0.3754(2) 0.85015(12) 0.0322(6) Uani 1.00 1 d .
C(30) C 1.0049(2) 0.8862(2) 0.84605(14) 0.0463(8) Uani 1.00 1 d .
C(31) C 0.8516(2) 0.25895(19) 0.92884(11) 0.0291(6) Uani 1.00 1 d .
C(32) C 0.9155(2) 0.8493(2) 0.75892(12) 0.0400(7) Uani 1.00 1 d .
C(33) C 0.9558(2) 0.6708(2) 0.82754(12) 0.0342(7) Uani 1.00 1 d .
C(34) C 0.7131(2) 0.6949(2) 0.64630(12) 0.0382(7) Uani 1.00 1 d .
C(35) C 0.3805(2) 0.5207(2) 0.85535(12) 0.0372(7) Uani 1.00 1 d .
C(36) C 0.2380(2) 0.6672(2) 0.91924(14) 0.0440(8) Uani 1.00 1 d .
C(37) C 0.9787(2) 0.2357(2) 0.91815(13) 0.0385(7) Uani 1.00 1 d .
C(38) C 0.8755(2) 0.74664(19) 0.84284(11) 0.0273(6) Uani 1.00 1 d .
C(39) C 0.2552(3) 0.5664(2) 0.77834(13) 0.0483(9) Uani 1.00 1 d .
C(40) C 0.4901(3) 0.4571(2) 0.52732(13) 0.0538(10) Uani 1.00 1 d .
C(41) C 0.1994(3) 0.7438(2) 0.95466(14) 0.0470(8) Uani 1.00 1 d .
C(42) C 0.4523(3) 0.6947(2) 0.91803(17) 0.0544(9) Uani 1.00 1 d .
H(1) H 0.7112 0.6858 0.8483 0.032 Uiso 1.00 1 c R
H(2) H 0.5596 0.5407 0.9231 0.033 Uiso 1.00 1 c R
H(3) H 0.7665 0.5773 0.6841 0.032 Uiso 1.00 1 c R
H(4) H 0.6075 0.2725 0.8634 0.030 Uiso 1.00 1 c R
H(5) H 0.7923 0.1410 0.9698 0.039 Uiso 1.00 1 c R
H(6) H 0.3579 0.6300 0.9756 0.039 Uiso 1.00 1 c R
H(7) H 0.5951 0.5796 0.5836 0.035 Uiso 1.00 1 c R
H(8) H 0.7687 0.9416 0.8344 0.040 Uiso 1.00 1 c R
H(9) H 0.7128 0.0922 0.8760 0.042 Uiso 1.00 1 c R
H(10) H 0.8511 0.0887 0.8829 0.042 Uiso 1.00 1 c R
H(11) H 0.318(3) 0.426(2) 0.9403(16) 0.083(14) Uiso 1.00 1 c .
H(12) H 0.6827 0.8299 0.7765 0.038 Uiso 1.00 1 c R
H(13) H 0.6192 0.8162 0.8340 0.038 Uiso 1.00 1 c R
H(14) H 0.483(3) 0.620(2) 0.7010(15) 0.071(13) Uiso 1.00 1 c .
H(15) H 0.4944 0.5721 1.0128 0.043 Uiso 1.00 1 c R
H(16) H 0.5878 0.4938 1.0126 0.043 Uiso 1.00 1 c R
H(17) H 0.4535 0.4711 1.0190 0.043 Uiso 1.00 1 c R
H(18) H 0.5252 0.4007 0.6017 0.041 Uiso 1.00 1 c R
H(19) H 0.4346 0.4806 0.6054 0.041 Uiso 1.00 1 c R
H(20) H 0.7493 0.4316 0.7121 0.043 Uiso 1.00 1 c R
H(21) H 0.5615 0.4996 0.7414 0.038 Uiso 1.00 1 c R
H(22) H 0.5060 0.4417 0.6941 0.038 Uiso 1.00 1 c R
H(23) H 0.2008 0.5055 0.8427 0.047 Uiso 1.00 1 c R
H(24) H 0.7069 0.8440 0.9168 0.047 Uiso 1.00 1 c R
H(25) H 0.8248 0.8998 0.9237 0.047 Uiso 1.00 1 c R
H(26) H 0.7228 0.4700 0.5519 0.052 Uiso 1.00 1 c R
H(27) H 0.7390 0.4338 0.6123 0.052 Uiso 1.00 1 c R
H(28) H 0.7827 0.5314 0.5967 0.052 Uiso 1.00 1 c R
H(29) H 0.5839 0.2963 0.7095 0.052 Uiso 1.00 1 c R
H(30) H 0.7245 0.2835 0.7147 0.052 Uiso 1.00 1 c R
H(31) H 0.8711 0.2008 0.8225 0.039 Uiso 1.00 1 c R
H(32) H 0.7329 0.2017 0.8138 0.039 Uiso 1.00 1 c R
H(33) H 0.9306 0.7719 0.9229 0.042 Uiso 1.00 1 c R
H(34) H 0.8119 0.7158 0.9207 0.042 Uiso 1.00 1 c R
H(35) H 0.9030 0.3744 0.9682 0.049 Uiso 1.00 1 c R
H(36) H 0.8763 0.2948 1.0092 0.049 Uiso 1.00 1 c R
H(37) H 0.7723 0.3478 0.9814 0.049 Uiso 1.00 1 c R
H(38) H 0.5898 0.1770 0.9328 0.041 Uiso 1.00 1 c R
H(39) H 0.6376 0.2493 0.9754 0.041 Uiso 1.00 1 c R
H(40) H 0.8061 0.3713 0.8105 0.039 Uiso 1.00 1 c R
H(41) H 0.8982 0.3908 0.8576 0.039 Uiso 1.00 1 c R
H(42) H 1.0753 0.8606 0.8305 0.056 Uiso 1.00 1 c R
H(43) H 1.0042 0.8762 0.8852 0.056 Uiso 1.00 1 c R
H(44) H 1.0029 0.9501 0.8387 0.056 Uiso 1.00 1 c R
H(45) H 0.9912 0.8252 0.7489 0.048 Uiso 1.00 1 c R
H(46) H 0.9111 0.9118 0.7481 0.048 Uiso 1.00 1 c R
H(47) H 0.8548 0.8156 0.7405 0.048 Uiso 1.00 1 c R
H(48) H 0.9594 0.6267 0.8571 0.041 Uiso 1.00 1 c R
H(49) H 1.0348 0.6937 0.8209 0.041 Uiso 1.00 1 c R
H(50) H 0.7266 0.6748 0.6091 0.046 Uiso 1.00 1 c R
H(51) H 0.7803 0.7286 0.6590 0.046 Uiso 1.00 1 c R
H(52) H 0.6445 0.7330 0.6473 0.046 Uiso 1.00 1 c R
H(53) H 0.4348 0.5645 0.8397 0.045 Uiso 1.00 1 c R
H(54) H 0.4122 0.4609 0.8478 0.045 Uiso 1.00 1 c R
H(55) H 0.2408 0.6873 0.8811 0.053 Uiso 1.00 1 c R
H(56) H 0.1804 0.6188 0.9217 0.053 Uiso 1.00 1 c R
H(57) H 0.9836 0.1935 0.8881 0.046 Uiso 1.00 1 c R
H(58) H 1.0124 0.2091 0.9507 0.046 Uiso 1.00 1 c R
H(59) H 1.0213 0.2899 0.9088 0.046 Uiso 1.00 1 c R
H(60) H 0.3202 0.5907 0.7602 0.058 Uiso 1.00 1 c R
H(61) H 0.1810 0.5692 0.7621 0.058 Uiso 1.00 1 c R
H(62) H 0.4274 0.4156 0.5189 0.065 Uiso 1.00 1 c R
H(63) H 0.5614 0.4367 0.5100 0.065 Uiso 1.00 1 c R
H(64) H 0.4702 0.5163 0.5138 0.065 Uiso 1.00 1 c R
H(65) H 0.1232 0.7643 0.9428 0.056 Uiso 1.00 1 c R
H(66) H 0.2551 0.7925 0.9517 0.056 Uiso 1.00 1 c R
H(67) H 0.1950 0.7239 0.9924 0.056 Uiso 1.00 1 c R
H(68) H 0.5274 0.6702 0.9285 0.065 Uiso 1.00 1 c R
H(69) H 0.4408 0.7522 0.9359 0.065 Uiso 1.00 1 c R
H(70) H 0.4499 0.7028 0.8787 0.065 Uiso 1.00 1 c R

loop_
_atom_site_aniso_label
_atom_site_aniso_U_11
_atom_site_aniso_U_22
_atom_site_aniso_U_33
_atom_site_aniso_U_12
_atom_site_aniso_U_13
_atom_site_aniso_U_23
S(1) 0.0216(3) 0.0287(3) 0.0319(3) 0.0011(2) 0.0031(2) 0.0005(3)
S(2) 0.0273(3) 0.0248(3) 0.0350(3) 0.0009(3) 0.0039(3) 0.0046(3)
O(1) 0.0290(10) 0.0505(14) 0.0340(11) -0.0042(9) 0.0080(8) 0.0058(10)
O(2) 0.0328(10) 0.0249(10) 0.0490(13) 0.0049(9) 0.0037(9) 0.0007(9)
O(3) 0.0216(10) 0.0355(11) 0.0415(12) 0.0032(8) 0.0000(8) -0.0088(9)
O(4) 0.0243(10) 0.0365(12) 0.0364(12) 0.0038(8) -0.0034(9) 0.0010(10)
O(5) 0.0379(11) 0.0313(11) 0.0546(13) -0.0076(10) -0.0063(11) -0.0064(10)
O(6) 0.0360(11) 0.0385(12) 0.0386(12) 0.0125(9) 0.0058(9) 0.0172(10)
O(7) 0.0285(10) 0.0305(11) 0.0477(13) -0.0022(9) 0.0076(9) 0.0021(9)
O(8) 0.0281(10) 0.0351(12) 0.0405(12) 0.0010(9) 0.0063(9) 0.0065(9)
N(1) 0.0198(10) 0.0256(11) 0.0294(12) -0.0015(9) 0.0005(10) -0.0011(10)
N(2) 0.0271(11) 0.0211(11) 0.0266(11) 0.0026(9) 0.0048(9) 0.0019(10)
C(1) 0.0275(14) 0.0293(16) 0.0262(14) 0.0025(12) -0.0032(12) 0.0028(12)
C(2) 0.0254(14) 0.0217(14) 0.0309(15) -0.0022(11) -0.0003(12) -0.0003(12)
C(3) 0.0260(15) 0.0268(15) 0.0278(14) -0.0030(11) 0.0003(11) -0.0032(12)
C(4) 0.0288(15) 0.0235(14) 0.0298(15) 0.0043(12) 0.0016(12) 0.0024(12)
C(5) 0.0244(14) 0.0246(14) 0.0301(14) -0.0009(11) -0.0003(11) 0.0014(12)
C(6) 0.0239(13) 0.0259(14) 0.0303(15) -0.0012(11) 0.0013(12) 0.0016(12)
C(7) 0.0235(13) 0.0263(14) 0.0267(14) 0.0025(11) 0.0010(12) -0.0060(12)
C(8) 0.0292(14) 0.0245(14) 0.0512(18) 0.0037(13) -0.0028(14) -0.0076(14)
C(9) 0.0257(14) 0.0219(14) 0.0286(14) 0.0012(11) 0.0016(11) -0.0012(11)
C(10) 0.0312(16) 0.0276(15) 0.0371(16) 0.0034(12) -0.0029(13) -0.0049(13)
C(11) 0.0369(16) 0.0262(15) 0.0347(16) 0.0066(13) 0.0019(13) 0.0010(13)
C(12) 0.0383(17) 0.0393(18) 0.0296(16) 0.0089(14) -0.0027(13) -0.0044(14)
C(13) 0.0330(15) 0.0284(16) 0.0366(16) 0.0076(12) 0.0037(13) 0.0029(13)
C(14) 0.0392(17) 0.0318(16) 0.0325(16) -0.0052(14) 0.0010(13) 0.0002(14)
C(15) 0.0380(17) 0.0360(18) 0.0324(16) -0.0021(14) -0.0030(13) 0.0030(13)
C(16) 0.0331(15) 0.0310(15) 0.0327(16) -0.0067(13) -0.0029(13) 0.0001(12)
C(17) 0.0332(16) 0.0307(16) 0.0315(15) -0.0057(13) -0.0003(12) 0.0038(13)
C(18) 0.0383(16) 0.0468(19) 0.0323(16) 0.0002(16) -0.0026(14) -0.0003(15)
C(19) 0.0260(14) 0.0294(15) 0.0286(14) 0.0008(12) 0.0027(11) 0.0057(12)
C(20) 0.0422(17) 0.0384(18) 0.0370(17) 0.0027(15) -0.0023(14) -0.0121(14)
C(21) 0.0386(17) 0.051(2) 0.0399(18) -0.0009(16) 0.0030(15) -0.0086(15)
C(22) 0.055(2) 0.0290(17) 0.0465(19) 0.0027(16) -0.0101(16) 0.0029(15)
C(23) 0.0300(14) 0.0289(15) 0.0298(15) -0.0022(13) -0.0008(12) 0.0021(12)
C(24) 0.0291(15) 0.0369(17) 0.0305(15) 0.0050(12) -0.0035(13) -0.0053(13)
C(25) 0.0360(17) 0.0419(18) 0.0270(15) -0.0006(14) -0.0049(13) -0.0029(13)
C(26) 0.055(2) 0.0374(18) 0.0297(16) 0.0054(16) -0.0141(15) -0.0070(14)
C(27) 0.0354(16) 0.0271(16) 0.0395(17) 0.0050(13) 0.0091(14) 0.0039(13)
C(28) 0.0391(16) 0.0231(14) 0.0385(16) 0.0010(14) -0.0042(14) -0.0032(13)
C(29) 0.0303(15) 0.0331(16) 0.0332(15) 0.0033(13) 0.0063(12) 0.0031(13)
C(30) 0.0423(18) 0.046(2) 0.051(2) -0.0169(16) -0.0043(16) -0.0042(17)
C(31) 0.0308(15) 0.0265(15) 0.0300(15) 0.0020(12) -0.0053(12) -0.0009(12)
C(32) 0.0491(19) 0.0328(17) 0.0381(17) -0.0089(15) 0.0018(15) 0.0050(14)
C(33) 0.0257(15) 0.0381(17) 0.0387(17) 0.0044(13) -0.0039(12) 0.0021(14)
C(34) 0.0410(17) 0.0373(18) 0.0362(16) -0.0104(15) -0.0012(15) 0.0037(14)
C(35) 0.0358(16) 0.0401(18) 0.0359(17) 0.0065(14) -0.0027(13) 0.0039(14)
C(36) 0.0404(18) 0.0423(19) 0.049(2) 0.0103(15) -0.0009(15) 0.0063(16)
C(37) 0.0323(16) 0.0380(18) 0.0451(18) 0.0036(14) -0.0118(15) -0.0010(15)
C(38) 0.0252(14) 0.0282(15) 0.0284(15) -0.0024(12) -0.0043(11) 0.0011(12)
C(39) 0.046(2) 0.059(2) 0.0399(19) 0.0102(16) -0.0071(15) 0.0041(16)
C(40) 0.066(2) 0.062(2) 0.0333(18) -0.028(2) -0.0078(17) -0.0027(17)
C(41) 0.048(2) 0.0395(19) 0.054(2) 0.0190(16) 0.0005(17) 0.0015(16)
C(42) 0.048(2) 0.0289(18) 0.086(2) 0.0018(16) 0.011(2) 0.0062(18)

loop_
_atom_type_symbol
_atom_type_description
_atom_type_scat_dispersion_real
_atom_type_scat_dispersion_imag
_atom_type_scat_source
C C 0.018 0.009
;
International Tables for Crystallography
(1992, Vol. C, Tables 4.2.6.8 and 6.1.1.4)
;
H H 0.000 0.000
;
International Tables for Crystallography
(1992, Vol. C, Table 6.1.1.4)
;
N N 0.031 0.018
;
International Tables for Crystallography
(1992, Vol. C, Tables 4.2.6.8 and 6.1.1.4)
;
O O 0.049 0.032
;
International Tables for Crystallography
(1992, Vol. C, Tables 4.2.6.8 and 6.1.1.4)
;
S S 0.333 0.557
;
International Tables for Crystallography
(1992, Vol. C, Tables 4.2.6.8 and 6.1.1.4)
;

loop_
_geom_angle_atom_site_label_1
_geom_angle_atom_site_label_2
_geom_angle_atom_site_label_3
_geom_angle
_geom_angle_publ_flag
O(1) S(1) O(2) 116.48(12) yes
O(1) S(1) N(1) 109.58(11) yes
O(1) S(1) C(33) 112.88(13) yes
O(2) S(1) N(1) 110.55(11) yes
O(2) S(1) C(33) 110.05(13) yes
N(1) S(1) C(33) 95.29(12) yes
O(5) S(2) O(6) 116.71(12) yes
O(5) S(2) N(2) 109.97(12) yes
O(5) S(2) C(29) 112.28(13) yes
O(6) S(2) N(2) 108.89(11) yes
O(6) S(2) C(29) 111.60(13) yes
N(2) S(2) C(29) 95.23(12) yes
S(1) N(1) C(2) 125.62(18) yes
S(1) N(1) C(3) 113.06(16) yes
C(2) N(1) C(3) 118.6(2) yes
S(2) N(2) C(1) 122.67(18) yes
S(2) N(2) C(9) 112.83(16) yes
C(1) N(2) C(9) 118.8(2) yes
O(7) C(1) N(2) 119.2(2) yes
O(7) C(1) C(4) 122.2(2) yes
N(2) C(1) C(4) 118.3(2) yes
O(3) C(2) N(1) 117.9(2) yes
O(3) C(2) C(5) 123.8(2) yes
N(1) C(2) C(5) 117.8(2) yes
N(1) C(3) C(10) 115.6(2) yes
N(1) C(3) C(38) 106.9(2) yes
C(10) C(3) C(38) 103.3(2) yes
C(1) C(4) C(12) 106.6(2) yes
C(1) C(4) C(19) 111.4(2) yes
C(12) C(4) C(19) 114.4(2) yes
C(2) C(5) C(6) 111.8(2) yes
C(2) C(5) C(34) 105.3(2) yes
C(6) C(5) C(34) 113.6(2) yes
O(4) C(6) C(5) 108.9(2) yes
O(4) C(6) C(17) 107.0(2) yes
O(4) C(6) C(23) 103.9(2) yes
C(5) C(6) C(17) 110.8(2) yes
C(5) C(6) C(23) 111.7(2) yes
C(17) C(6) C(23) 114.0(2) yes
C(9) C(7) C(24) 104.5(2) yes
C(9) C(7) C(29) 108.5(2) yes
C(9) C(7) C(31) 103.9(2) yes
C(24) C(7) C(29) 117.0(2) yes
C(24) C(7) C(31) 102.1(2) yes
C(29) C(7) C(31) 119.2(2) yes
C(11) C(8) C(24) 103.6(2) yes
N(2) C(9) C(7) 106.4(2) yes
N(2) C(9) C(27) 117.2(2) yes
C(7) C(9) C(27) 103.4(2) yes
C(3) C(10) C(28) 102.2(2) yes
C(8) C(11) C(27) 108.0(2) yes
C(8) C(11) C(31) 102.7(2) yes
C(27) C(11) C(31) 102.1(2) yes
C(19) C(13) C(36) 114.5(2) yes
C(19) C(13) C(42) 113.1(2) yes
C(36) C(13) C(42) 110.7(2) yes
C(23) C(14) C(40) 113.5(2) yes
C(17) C(15) C(22) 124.6(3) yes
C(28) C(16) C(30) 114.1(2) yes
C(28) C(16) C(32) 114.9(2) yes
C(28) C(16) C(38) 92.5(2) yes
C(30) C(16) C(32) 106.0(2) yes
C(30) C(16) C(38) 113.3(2) yes
C(32) C(16) C(38) 116.1(2) yes
C(6) C(17) C(15) 117.6(2) yes
C(35) C(18) C(39) 124.7(3) yes
O(8) C(19) C(4) 109.8(2) yes
O(8) C(19) C(13) 105.3(2) yes
O(8) C(19) C(35) 110.3(2) yes
C(4) C(19) C(13) 109.0(2) yes
C(4) C(19) C(35) 108.2(2) yes
C(13) C(19) C(35) 114.1(2) yes
C(25) C(20) C(28) 103.5(2) yes
C(6) C(23) C(14) 111.8(2) yes
C(6) C(23) C(21) 115.1(2) yes
C(14) C(23) C(21) 110.9(2) yes
C(7) C(24) C(8) 102.4(2) yes
C(20) C(25) C(38) 101.8(2) yes
C(9) C(27) C(11) 102.3(2) yes
C(10) C(28) C(16) 102.8(2) yes
C(10) C(28) C(20) 106.9(2) yes
C(16) C(28) C(20) 103.1(2) yes
S(2) C(29) C(7) 107.59(19) yes
C(7) C(31) C(11) 92.6(2) yes
C(7) C(31) C(26) 116.7(2) yes
C(7) C(31) C(37) 112.6(2) yes
C(11) C(31) C(26) 113.8(2) yes
C(11) C(31) C(37) 114.4(2) yes
C(26) C(31) C(37) 106.6(2) yes
S(1) C(33) C(38) 107.43(19) yes
C(18) C(35) C(19) 117.7(2) yes
C(13) C(36) C(41) 112.9(2) yes
C(3) C(38) C(16) 104.5(2) yes
C(3) C(38) C(25) 104.2(2) yes
C(3) C(38) C(33) 107.3(2) yes
C(16) C(38) C(25) 102.2(2) yes
C(16) C(38) C(33) 119.6(2) yes
C(25) C(38) C(33) 117.4(2) yes
C(6) O(4) H(14) 102(2) no
C(19) O(8) H(11) 102(2) no
N(1) C(3) H(1) 110.3 no
C(10) C(3) H(1) 110.3 no
C(38) C(3) H(1) 110.3 no
C(1) C(4) H(2) 108.1 no
C(12) C(4) H(2) 108.1 no
C(19) C(4) H(2) 108.1 no
C(2) C(5) H(3) 108.6 no
C(6) C(5) H(3) 108.7 no
C(34) C(5) H(3) 108.7 no
C(11) C(8) H(9) 111.0 no
C(11) C(8) H(10) 111.0 no
C(24) C(8) H(9) 111.0 no
C(24) C(8) H(10) 111.0 no
H(9) C(8) H(10) 109.0 no
N(2) C(9) H(4) 109.8 no
C(7) C(9) H(4) 109.8 no
C(27) C(9) H(4) 109.8 no
C(3) C(10) H(12) 111.3 no
C(3) C(10) H(13) 111.3 no
C(28) C(10) H(12) 111.3 no
C(28) C(10) H(13) 111.3 no
H(12) C(10) H(13) 109.2 no
C(8) C(11) H(5) 114.3 no
C(27) C(11) H(5) 114.2 no
C(31) C(11) H(5) 114.3 no
C(4) C(12) H(15) 109.5 no
C(4) C(12) H(16) 109.5 no
C(4) C(12) H(17) 109.5 no
H(15) C(12) H(16) 109.5 no
H(15) C(12) H(17) 109.5 no
H(16) C(12) H(17) 109.5 no
C(19) C(13) H(6) 105.9 no
C(36) C(13) H(6) 105.9 no
C(42) C(13) H(6) 105.9 no
C(23) C(14) H(18) 108.9 no
C(23) C(14) H(19) 108.9 no
C(40) C(14) H(18) 108.9 no
C(40) C(14) H(19) 108.9 no
H(18) C(14) H(19) 107.7 no
C(17) C(15) H(20) 117.7 no
C(22) C(15) H(20) 117.7 no
C(6) C(17) H(21) 107.9 no
C(6) C(17) H(22) 107.9 no
C(15) C(17) H(21) 107.9 no
C(15) C(17) H(22) 107.9 no
H(21) C(17) H(22) 107.2 no
C(35) C(18) H(23) 117.7 no
C(39) C(18) H(23) 117.6 no
C(25) C(20) H(24) 111.1 no
C(25) C(20) H(25) 111.1 no
C(28) C(20) H(24) 111.1 no
C(28) C(20) H(25) 111.1 no
H(24) C(20) H(25) 109.0 no
C(23) C(21) H(26) 109.5 no
C(23) C(21) H(27) 109.5 no
C(23) C(21) H(28) 109.5 no
H(26) C(21) H(27) 109.5 no
H(26) C(21) H(28) 109.5 no
H(27) C(21) H(28) 109.5 no
C(15) C(22) H(29) 120.0 no
C(15) C(22) H(30) 120.0 no
H(29) C(22) H(30) 120.0 no
C(6) C(23) H(7) 106.1 no
C(14) C(23) H(7) 106.1 no
C(21) C(23) H(7) 106.1 no
C(7) C(24) H(31) 111.3 no
C(7) C(24) H(32) 111.3 no
C(8) C(24) H(31) 111.3 no
C(8) C(24) H(32) 111.3 no
H(31) C(24) H(32) 109.2 no
C(20) C(25) H(33) 111.4 no
C(20) C(25) H(34) 111.4 no
C(38) C(25) H(33) 111.4 no
C(38) C(25) H(34) 111.4 no
H(33) C(25) H(34) 109.3 no
C(31) C(26) H(35) 109.5 no
C(31) C(26) H(36) 109.5 no
C(31) C(26) H(37) 109.5 no
H(35) C(26) H(36) 109.5 no
H(35) C(26) H(37) 109.5 no
H(36) C(26) H(37) 109.5 no
C(9) C(27) H(38) 111.3 no
C(9) C(27) H(39) 111.3 no
C(11) C(27) H(38) 111.3 no
C(11) C(27) H(39) 111.3 no
H(38) C(27) H(39) 109.2 no
C(10) C(28) H(8) 114.3 no
C(16) C(28) H(8) 114.3 no
C(20) C(28) H(8) 114.2 no
S(2) C(29) H(40) 110.2 no
S(2) C(29) H(41) 110.2 no
C(7) C(29) H(40) 110.2 no
C(7) C(29) H(41) 110.2 no
H(40) C(29) H(41) 108.5 no
C(16) C(30) H(42) 109.5 no
C(16) C(30) H(43) 109.5 no
C(16) C(30) H(44) 109.5 no
H(42) C(30) H(43) 109.5 no
H(42) C(30) H(44) 109.5 no
H(43) C(30) H(44) 109.5 no
C(16) C(32) H(45) 109.5 no
C(16) C(32) H(46) 109.5 no
C(16) C(32) H(47) 109.5 no
H(45) C(32) H(46) 109.5 no
H(45) C(32) H(47) 109.5 no
H(46) C(32) H(47) 109.5 no
S(1) C(33) H(48) 110.2 no
S(1) C(33) H(49) 110.2 no
C(38) C(33) H(48) 110.2 no
C(38) C(33) H(49) 110.2 no
H(48) C(33) H(49) 108.5 no
C(5) C(34) H(50) 109.5 no
C(5) C(34) H(51) 109.5 no
C(5) C(34) H(52) 109.5 no
H(50) C(34) H(51) 109.5 no
H(50) C(34) H(52) 109.5 no
H(51) C(34) H(52) 109.5 no
C(18) C(35) H(53) 107.9 no
C(18) C(35) H(54) 107.9 no
C(19) C(35) H(53) 107.9 no
C(19) C(35) H(54) 107.9 no
H(53) C(35) H(54) 107.2 no
C(13) C(36) H(55) 109.0 no
C(13) C(36) H(56) 109.0 no
C(41) C(36) H(55) 109.0 no
C(41) C(36) H(56) 109.0 no
H(55) C(36) H(56) 107.8 no
C(31) C(37) H(57) 109.5 no
C(31) C(37) H(58) 109.5 no
C(31) C(37) H(59) 109.5 no
H(57) C(37) H(58) 109.5 no
H(57) C(37) H(59) 109.5 no
H(58) C(37) H(59) 109.5 no
C(18) C(39) H(60) 120.0 no
C(18) C(39) H(61) 120.0 no
H(60) C(39) H(61) 120.0 no
C(14) C(40) H(62) 109.5 no
C(14) C(40) H(63) 109.5 no
C(14) C(40) H(64) 109.5 no
H(62) C(40) H(63) 109.5 no
H(62) C(40) H(64) 109.5 no
H(63) C(40) H(64) 109.5 no
C(36) C(41) H(65) 109.5 no
C(36) C(41) H(66) 109.5 no
C(36) C(41) H(67) 109.5 no
H(65) C(41) H(66) 109.5 no
H(65) C(41) H(67) 109.5 no
H(66) C(41) H(67) 109.5 no
C(13) C(42) H(68) 109.5 no
C(13) C(42) H(69) 109.5 no
C(13) C(42) H(70) 109.5 no
H(68) C(42) H(69) 109.5 no
H(68) C(42) H(70) 109.5 no
H(69) C(42) H(70) 109.5 no

loop_
_geom_bond_atom_site_label_1
_geom_bond_atom_site_label_2
_geom_bond_distance
_geom_bond_publ_flag
S(1) O(1) 1.430(2) yes
S(1) O(2) 1.4324(19) yes
S(1) N(1) 1.686(2) yes
S(1) C(33) 1.786(3) yes
S(2) O(5) 1.425(2) yes
S(2) O(6) 1.434(2) yes
S(2) N(2) 1.701(2) yes
S(2) C(29) 1.786(3) yes
O(3) C(2) 1.218(3) yes
O(4) C(6) 1.447(3) yes
O(7) C(1) 1.229(3) yes
O(8) C(19) 1.432(3) yes
N(1) C(2) 1.393(3) yes
N(1) C(3) 1.477(3) yes
N(2) C(1) 1.390(3) yes
N(2) C(9) 1.485(3) yes
C(1) C(4) 1.516(3) yes
C(2) C(5) 1.518(3) yes
C(3) C(10) 1.550(3) yes
C(3) C(38) 1.551(3) yes
C(4) C(12) 1.537(3) yes
C(4) C(19) 1.557(3) yes
C(5) C(6) 1.554(3) yes
C(5) C(34) 1.549(4) yes
C(6) C(17) 1.547(3) yes
C(6) C(23) 1.542(3) yes
C(7) C(9) 1.550(3) yes
C(7) C(24) 1.541(3) yes
C(7) C(29) 1.512(3) yes
C(7) C(31) 1.559(3) yes
C(8) C(11) 1.538(4) yes
C(8) C(24) 1.551(4) yes
C(9) C(27) 1.545(3) yes
C(10) C(28) 1.537(4) yes
C(11) C(27) 1.546(4) yes
C(11) C(31) 1.544(4) yes
C(13) C(19) 1.548(4) yes
C(13) C(36) 1.531(4) yes
C(13) C(42) 1.527(4) yes
C(14) C(23) 1.538(4) yes
C(14) C(40) 1.520(4) yes
C(15) C(17) 1.496(4) yes
C(15) C(22) 1.331(4) yes
C(16) C(28) 1.545(4) yes
C(16) C(30) 1.533(4) yes
C(16) C(32) 1.539(4) yes
C(16) C(38) 1.559(4) yes
C(18) C(35) 1.501(4) yes
C(18) C(39) 1.309(4) yes
C(19) C(35) 1.540(4) yes
C(20) C(25) 1.565(4) yes
C(20) C(28) 1.541(4) yes
C(21) C(23) 1.527(4) yes
C(25) C(38) 1.541(3) yes
C(26) C(31) 1.535(4) yes
C(31) C(37) 1.536(4) yes
C(33) C(38) 1.520(4) yes
C(36) C(41) 1.515(4) yes
O(4) H(14) 0.90(3) no
O(8) H(11) 0.92(4) no
C(3) H(1) 1.000 no
C(4) H(2) 1.000 no
C(5) H(3) 1.000 no
C(8) H(9) 0.990 no
C(8) H(10) 0.990 no
C(9) H(4) 1.000 no
C(10) H(12) 0.990 no
C(10) H(13) 0.990 no
C(11) H(5) 1.000 no
C(12) H(15) 0.980 no
C(12) H(16) 0.980 no
C(12) H(17) 0.980 no
C(13) H(6) 1.000 no
C(14) H(18) 0.990 no
C(14) H(19) 0.990 no
C(15) H(20) 0.950 no
C(17) H(21) 0.990 no
C(17) H(22) 0.990 no
C(18) H(23) 0.950 no
C(20) H(24) 0.990 no
C(20) H(25) 0.990 no
C(21) H(26) 0.980 no
C(21) H(27) 0.980 no
C(21) H(28) 0.980 no
C(22) H(29) 0.950 no
C(22) H(30) 0.950 no
C(23) H(7) 1.000 no
C(24) H(31) 0.990 no
C(24) H(32) 0.990 no
C(25) H(33) 0.990 no
C(25) H(34) 0.990 no
C(26) H(35) 0.980 no
C(26) H(36) 0.980 no
C(26) H(37) 0.980 no
C(27) H(38) 0.990 no
C(27) H(39) 0.990 no
C(28) H(8) 1.000 no
C(29) H(40) 0.990 no
C(29) H(41) 0.990 no
C(30) H(42) 0.980 no
C(30) H(43) 0.980 no
C(30) H(44) 0.980 no
C(32) H(45) 0.980 no
C(32) H(46) 0.980 no
C(32) H(47) 0.980 no
C(33) H(48) 0.990 no
C(33) H(49) 0.990 no
C(34) H(50) 0.980 no
C(34) H(51) 0.980 no
C(34) H(52) 0.980 no
C(35) H(53) 0.990 no
C(35) H(54) 0.990 no
C(36) H(55) 0.990 no
C(36) H(56) 0.990 no
C(37) H(57) 0.980 no
C(37) H(58) 0.980 no
C(37) H(59) 0.980 no
C(39) H(60) 0.950 no
C(39) H(61) 0.950 no
C(40) H(62) 0.980 no
C(40) H(63) 0.980 no
C(40) H(64) 0.980 no
C(41) H(65) 0.980 no
C(41) H(66) 0.980 no
C(41) H(67) 0.980 no
C(42) H(68) 0.980 no
C(42) H(69) 0.980 no
C(42) H(70) 0.980 no

loop_
_geom_contact_atom_site_label_1
_geom_contact_atom_site_label_2
_geom_contact_distance
_geom_contact_site_symmetry_2
S(1) C(2) 2.742(2) .
S(1) C(3) 2.641(2) .
S(1) C(5) 3.162(2) .
S(1) C(16) 3.574(2) .
S(1) C(32) 3.451(3) .
S(1) C(38) 2.670(2) .
S(2) O(2) 3.326(2) .
S(2) C(1) 2.716(2) .
S(2) C(4) 3.099(2) .
S(2) C(7) 2.667(2) .
S(2) C(9) 2.657(2) .
S(2) C(26) 3.484(3) .
S(2) C(31) 3.578(2) .
O(1) O(2) 2.434(2) .
O(1) N(1) 2.550(2) .
O(1) C(2) 3.342(3) .
O(1) C(5) 3.244(3) .
O(1) C(24) 3.320(3) 3_756
O(1) C(32) 3.221(3) .
O(1) C(33) 2.687(3) .
O(1) C(34) 3.454(3) .
O(1) C(38) 3.523(3) .
O(2) S(2) 3.326(2) .
O(2) O(1) 2.434(2) .
O(2) O(6) 3.044(2) .
O(2) N(1) 2.567(2) .
O(2) C(2) 3.213(3) .
O(2) C(3) 3.510(3) .
O(2) C(5) 3.434(3) .
O(2) C(15) 3.447(3) .
O(2) C(29) 3.048(3) .
O(2) C(33) 2.645(3) .
O(3) O(4) 2.693(2) .
O(3) O(6) 3.353(2) .
O(3) N(1) 2.238(2) .
O(3) C(3) 2.679(3) .
O(3) C(5) 2.418(3) .
O(3) C(6) 2.900(3) .
O(3) C(10) 2.899(3) .
O(3) C(17) 3.250(3) .
O(3) C(34) 3.156(3) .
O(4) O(3) 2.693(2) .
O(4) C(2) 2.917(3) .
O(4) C(5) 2.442(3) .
O(4) C(8) 3.370(3) 3_656
O(4) C(9) 3.600(3) 3_656
O(4) C(14) 2.896(3) .
O(4) C(17) 2.408(3) .
O(4) C(23) 2.355(3) .
O(4) C(27) 3.539(3) 3_656
O(4) C(34) 2.998(3) .
O(5) O(6) 2.434(2) .
O(5) N(2) 2.565(2) .
O(5) C(1) 3.375(3) .
O(5) C(4) 3.309(3) .
O(5) C(7) 3.524(3) .
O(5) C(26) 3.283(3) .
O(5) C(29) 2.674(3) .
O(6) O(2) 3.044(2) .
O(6) O(3) 3.353(2) .
O(6) O(5) 2.434(2) .
O(6) N(1) 3.280(2) .
O(6) N(2) 2.555(2) .
O(6) C(1) 3.086(3) .
O(6) C(2) 3.272(3) .
O(6) C(3) 3.499(3) .
O(6) C(4) 3.176(3) .
O(6) C(9) 3.505(3) .
O(6) C(15) 3.431(3) .
O(6) C(17) 3.410(3) .
O(6) C(29) 2.671(3) .
O(6) C(35) 3.279(3) .
O(7) O(8) 2.774(2) .
O(7) N(2) 2.261(2) .
O(7) C(4) 2.408(3) .
O(7) C(9) 2.718(3) .
O(7) C(12) 3.068(3) .
O(7) C(19) 2.944(3) .
O(7) C(27) 3.014(3) .
O(7) C(34) 3.562(3) 3_646
O(7) C(35) 3.325(3) .
O(8) O(7) 2.774(2) .
O(8) C(1) 2.964(3) .
O(8) C(4) 2.446(3) .
O(8) C(12) 2.995(3) .
O(8) C(13) 2.371(3) .
O(8) C(18) 2.945(3) .
O(8) C(35) 2.440(3) .
O(8) C(36) 2.890(3) .
N(1) O(1) 2.550(2) .
N(1) O(2) 2.567(2) .
N(1) O(3) 2.238(2) .
N(1) O(6) 3.280(2) .
N(1) C(5) 2.493(3) .
N(1) C(10) 2.561(3) .
N(1) C(16) 3.199(3) .
N(1) C(28) 3.552(3) .
N(1) C(32) 3.161(3) .
N(1) C(33) 2.567(3) .
N(1) C(34) 3.162(3) .
N(1) C(38) 2.432(3) .
N(2) O(5) 2.565(2) .
N(2) O(6) 2.555(2) .
N(2) O(7) 2.261(2) .
N(2) C(4) 2.495(3) .
N(2) C(7) 2.431(3) .
N(2) C(11) 3.576(3) .
N(2) C(12) 3.304(3) .
N(2) C(26) 3.147(3) .
N(2) C(27) 2.587(3) .
N(2) C(29) 2.576(3) .
N(2) C(31) 3.195(3) .
C(1) S(2) 2.716(2) .
C(1) O(5) 3.375(3) .
C(1) O(6) 3.086(3) .
C(1) O(8) 2.964(3) .
C(1) C(9) 2.475(3) .
C(1) C(12) 2.448(4) .
C(1) C(19) 2.539(3) .
C(1) C(27) 3.192(4) .
C(1) C(35) 2.943(4) .
C(2) S(1) 2.742(2) .
C(2) O(1) 3.342(3) .
C(2) O(2) 3.213(3) .
C(2) O(4) 2.917(3) .
C(2) O(6) 3.272(3) .
C(2) C(3) 2.467(3) .
C(2) C(6) 2.543(3) .
C(2) C(10) 3.094(3) .
C(2) C(17) 3.017(3) .
C(2) C(34) 2.439(4) .
C(3) S(1) 2.641(2) .
C(3) O(2) 3.510(3) .
C(3) O(3) 2.679(3) .
C(3) O(6) 3.499(3) .
C(3) C(2) 2.467(3) .
C(3) C(16) 2.458(3) .
C(3) C(20) 2.828(4) .
C(3) C(25) 2.439(3) .
C(3) C(28) 2.402(4) .
C(3) C(32) 3.085(4) .
C(3) C(33) 2.474(3) .
C(4) S(2) 3.099(2) .
C(4) O(5) 3.309(3) .
C(4) O(6) 3.176(3) .
C(4) O(7) 2.408(3) .
C(4) O(8) 2.446(3) .
C(4) N(2) 2.495(3) .
C(4) C(13) 2.528(3) .
C(4) C(35) 2.509(4) .
C(4) C(42) 2.983(4) .
C(5) S(1) 3.162(2) .
C(5) O(1) 3.244(3) .
C(5) O(2) 3.434(3) .
C(5) O(3) 2.418(3) .
C(5) O(4) 2.442(3) .
C(5) N(1) 2.493(3) .
C(5) C(15) 3.156(4) .
C(5) C(17) 2.552(4) .
C(5) C(21) 3.011(4) .
C(5) C(23) 2.562(3) .
C(6) O(3) 2.900(3) .
C(6) C(2) 2.543(3) .
C(6) C(14) 2.550(4) .
C(6) C(15) 2.603(4) .
C(6) C(21) 2.590(4) .
C(6) C(34) 2.597(4) .
C(7) S(2) 2.667(2) .
C(7) O(5) 3.524(3) .
C(7) N(2) 2.431(3) .
C(7) C(8) 2.410(3) .
C(7) C(11) 2.244(3) .
C(7) C(26) 2.634(4) .
C(7) C(27) 2.430(3) .
C(7) C(37) 2.576(3) .
C(8) O(4) 3.370(3) 3_646
C(8) C(7) 2.410(3) .
C(8) C(9) 2.857(3) .
C(8) C(27) 2.496(4) .
C(8) C(31) 2.407(4) .
C(8) C(37) 2.920(4) .
C(9) S(2) 2.657(2) .
C(9) O(4) 3.600(3) 3_646
C(9) O(6) 3.505(3) .
C(9) O(7) 2.718(3) .
C(9) C(1) 2.475(3) .
C(9) C(8) 2.857(3) .
C(9) C(11) 2.408(3) .
C(9) C(24) 2.444(4) .
C(9) C(26) 3.058(4) .
C(9) C(29) 2.485(3) .
C(9) C(31) 2.448(3) .
C(10) O(3) 2.899(3) .
C(10) N(1) 2.561(3) .
C(10) C(2) 3.094(3) .
C(10) C(16) 2.408(4) .
C(10) C(20) 2.473(4) .
C(10) C(25) 2.980(4) .
C(10) C(32) 2.958(4) .
C(10) C(38) 2.432(3) .
C(11) N(2) 3.576(3) .
C(11) C(7) 2.244(3) .
C(11) C(9) 2.408(3) .
C(11) C(24) 2.428(4) .
C(11) C(26) 2.580(4) .
C(11) C(37) 2.588(4) .
C(12) O(7) 3.068(3) .
C(12) O(8) 2.995(3) .
C(12) N(2) 3.304(3) .
C(12) C(1) 2.448(4) .
C(12) C(13) 3.017(4) .
C(12) C(19) 2.600(3) .
C(12) C(42) 3.520(4) .
C(13) O(8) 2.371(3) .
C(13) C(4) 2.528(3) .
C(13) C(12) 3.017(4) .
C(13) C(18) 3.274(4) .
C(13) C(35) 2.591(4) .
C(13) C(41) 2.538(4) .
C(14) O(4) 2.896(3) .
C(14) C(6) 2.550(4) .
C(14) C(17) 3.003(4) .
C(14) C(21) 2.524(4) .
C(15) O(2) 3.447(3) .
C(15) O(6) 3.431(3) .
C(15) C(5) 3.156(4) .
C(15) C(6) 2.603(4) .
C(15) C(21) 3.233(4) .
C(15) C(23) 3.207(4) .
C(16) S(1) 3.574(2) .
C(16) N(1) 3.199(3) .
C(16) C(3) 2.458(3) .
C(16) C(10) 2.408(4) .
C(16) C(20) 2.417(4) .
C(16) C(25) 2.412(4) .
C(16) C(33) 2.661(4) .
C(17) O(3) 3.250(3) .
C(17) O(4) 2.408(3) .
C(17) O(6) 3.410(3) .
C(17) C(2) 3.017(3) .
C(17) C(5) 2.552(4) .
C(17) C(14) 3.003(4) .
C(17) C(21) 3.311(4) .
C(17) C(22) 2.504(4) .
C(17) C(23) 2.591(4) .
C(18) O(8) 2.945(3) .
C(18) C(13) 3.274(4) .
C(18) C(19) 2.603(4) .
C(18) C(36) 3.128(4) .
C(19) O(7) 2.944(3) .
C(19) C(1) 2.539(3) .
C(19) C(12) 2.600(3) .
C(19) C(18) 2.603(4) .
C(19) C(36) 2.590(4) .
C(19) C(42) 2.565(4) .
C(20) C(3) 2.828(4) .
C(20) C(10) 2.473(4) .
C(20) C(16) 2.417(4) .
C(20) C(30) 2.937(4) .
C(20) C(38) 2.409(4) .
C(21) C(5) 3.011(4) .
C(21) C(6) 2.590(4) .
C(21) C(14) 2.524(4) .
C(21) C(15) 3.233(4) .
C(21) C(17) 3.311(4) .
C(21) C(34) 3.432(4) .
C(21) C(40) 3.145(4) .
C(22) C(17) 2.504(4) .
C(23) O(4) 2.355(3) .
C(23) C(5) 2.562(3) .
C(23) C(15) 3.207(4) .
C(23) C(17) 2.591(4) .
C(23) C(34) 3.029(4) .
C(23) C(40) 2.558(4) .
C(24) O(1) 3.320(3) 3_746
C(24) C(9) 2.444(4) .
C(24) C(11) 2.428(4) .
C(24) C(27) 2.968(4) .
C(24) C(29) 2.604(4) .
C(24) C(31) 2.412(4) .
C(24) C(37) 2.892(4) .
C(25) C(3) 2.439(3) .
C(25) C(10) 2.980(4) .
C(25) C(16) 2.412(4) .
C(25) C(28) 2.439(4) .
C(25) C(30) 2.889(4) .
C(25) C(33) 2.615(4) .
C(26) S(2) 3.484(3) .
C(26) O(5) 3.283(3) .
C(26) N(2) 3.147(3) .
C(26) C(7) 2.634(4) .
C(26) C(9) 3.058(4) .
C(26) C(11) 2.580(4) .
C(26) C(27) 2.930(4) .
C(26) C(29) 3.232(4) .
C(26) C(37) 2.462(4) .
C(27) O(4) 3.539(3) 3_646
C(27) O(7) 3.014(3) .
C(27) N(2) 2.587(3) .
C(27) C(1) 3.192(4) .
C(27) C(7) 2.430(3) .
C(27) C(8) 2.496(4) .
C(27) C(24) 2.968(4) .
C(27) C(26) 2.930(4) .
C(27) C(31) 2.403(4) .
C(28) N(1) 3.552(3) .
C(28) C(3) 2.402(4) .
C(28) C(25) 2.439(4) .
C(28) C(30) 2.583(4) .
C(28) C(32) 2.599(4) .
C(28) C(38) 2.241(4) .
C(29) O(2) 3.048(3) .
C(29) O(5) 2.674(3) .
C(29) O(6) 2.671(3) .
C(29) N(2) 2.576(3) .
C(29) C(9) 2.485(3) .
C(29) C(24) 2.604(4) .
C(29) C(26) 3.232(4) .
C(29) C(31) 2.650(4) .
C(29) C(37) 3.282(4) .
C(30) C(20) 2.937(4) .
C(30) C(25) 2.889(4) .
C(30) C(28) 2.583(4) .
C(30) C(32) 2.454(4) .
C(30) C(33) 3.323(4) .
C(30) C(38) 2.582(4) .
C(31) S(2) 3.578(2) .
C(31) N(2) 3.195(3) .
C(31) C(8) 2.407(4) .
C(31) C(9) 2.448(3) .
C(31) C(24) 2.412(4) .
C(31) C(27) 2.403(4) .
C(31) C(29) 2.650(4) .
C(32) S(1) 3.451(3) .
C(32) O(1) 3.221(3) .
C(32) N(1) 3.161(3) .
C(32) C(3) 3.085(4) .
C(32) C(10) 2.958(4) .
C(32) C(28) 2.599(4) .
C(32) C(30) 2.454(4) .
C(32) C(33) 3.211(4) .
C(32) C(38) 2.628(4) .
C(33) O(1) 2.687(3) .
C(33) O(2) 2.645(3) .
C(33) N(1) 2.567(3) .
C(33) C(3) 2.474(3) .
C(33) C(16) 2.661(4) .
C(33) C(25) 2.615(4) .
C(33) C(30) 3.323(4) .
C(33) C(32) 3.211(4) .
C(34) O(1) 3.454(3) .
C(34) O(3) 3.156(3) .
C(34) O(4) 2.998(3) .
C(34) O(7) 3.562(3) 3_656
C(34) N(1) 3.162(3) .
C(34) C(2) 2.439(4) .
C(34) C(6) 2.597(4) .
C(34) C(21) 3.432(4) .
C(34) C(23) 3.029(4) .
C(35) O(6) 3.279(3) .
C(35) O(7) 3.325(3) .
C(35) O(8) 2.440(3) .
C(35) C(1) 2.943(4) .
C(35) C(4) 2.509(4) .
C(35) C(13) 2.591(4) .
C(35) C(36) 3.175(4) .
C(35) C(39) 2.490(4) .
C(35) C(42) 3.156(4) .
C(36) O(8) 2.890(3) .
C(36) C(18) 3.128(4) .
C(36) C(19) 2.590(4) .
C(36) C(35) 3.175(4) .
C(36) C(42) 2.516(4) .
C(37) C(7) 2.576(3) .
C(37) C(8) 2.920(4) .
C(37) C(11) 2.588(4) .
C(37) C(24) 2.892(4) .
C(37) C(26) 2.462(4) .
C(37) C(29) 3.282(4) .
C(38) S(1) 2.670(2) .
C(38) O(1) 3.523(3) .
C(38) N(1) 2.432(3) .
C(38) C(10) 2.432(3) .
C(38) C(20) 2.409(4) .
C(38) C(28) 2.241(4) .
C(38) C(30) 2.582(4) .
C(38) C(32) 2.628(4) .
C(39) C(35) 2.490(4) .
C(40) C(21) 3.145(4) .
C(40) C(23) 2.558(4) .
C(41) C(13) 2.538(4) .
C(41) C(42) 3.153(5) .
C(42) C(4) 2.983(4) .
C(42) C(12) 3.520(4) .
C(42) C(19) 2.565(4) .
C(42) C(35) 3.156(4) .
C(42) C(36) 2.516(4) .
C(42) C(41) 3.153(5) .
S(1) H(1) 3.115 .
S(1) H(3) 2.658 .
S(1) H(45) 3.287 .
S(1) H(47) 3.052 .
S(1) H(48) 2.322 .
S(1) H(49) 2.322 .
S(1) H(51) 3.427 .
S(1) H(61) 3.353 1_655
S(2) H(1) 3.508 .
S(2) H(2) 2.528 .
S(2) H(4) 3.117 .
S(2) H(35) 3.308 .
S(2) H(37) 3.108 .
S(2) H(40) 2.322 .
S(2) H(41) 2.322 .
O(1) H(3) 2.628 .
O(1) H(10) 3.472 3_756
O(1) H(31) 2.361 3_756
O(1) H(44) 3.341 3_746
O(1) H(45) 2.787 .
O(1) H(47) 2.845 .
O(1) H(48) 3.412 .
O(1) H(49) 2.737 .
O(1) H(51) 2.834 .
O(1) H(57) 2.831 3_756
O(1) H(61) 3.014 1_655
O(2) H(3) 2.753 .
O(2) H(20) 2.652 .
O(2) H(40) 2.668 .
O(2) H(41) 2.894 .
O(2) H(44) 3.309 3_746
O(2) H(45) 3.409 3_746
O(2) H(46) 2.978 3_746
O(2) H(48) 2.656 .
O(2) H(49) 3.243 .
O(2) H(61) 3.488 1_655
O(3) H(1) 2.737 .
O(3) H(3) 3.161 .
O(3) H(12) 2.693 .
O(3) H(13) 2.918 .
O(3) H(14) 1.95(3) .
O(3) H(21) 2.645 .
O(3) H(29) 2.780 3_656
O(3) H(51) 3.457 .
O(3) H(52) 2.951 .
O(3) H(53) 3.111 .
O(3) H(60) 3.249 .
O(3) H(70) 3.398 .
O(4) H(3) 3.294 .
O(4) H(4) 2.857 3_656
O(4) H(7) 2.422 .
O(4) H(9) 2.541 3_656
O(4) H(18) 3.478 .
O(4) H(19) 2.463 .
O(4) H(21) 2.585 .
O(4) H(22) 2.549 .
O(4) H(32) 2.982 3_656
O(4) H(38) 2.823 3_656
O(4) H(50) 3.291 .
O(4) H(52) 2.707 .
O(4) H(60) 3.029 .
O(5) H(1) 3.215 .
O(5) H(2) 2.585 .
O(5) H(16) 3.254 .
O(5) H(26) 3.349 4_665
O(5) H(34) 3.091 .
O(5) H(35) 2.822 .
O(5) H(37) 2.946 .
O(5) H(40) 3.393 .
O(5) H(41) 2.717 .
O(5) H(48) 3.083 .
O(5) H(63) 3.048 4_665
O(6) H(1) 2.828 .
O(6) H(2) 2.507 .
O(6) H(4) 3.591 .
O(6) H(20) 3.413 .
O(6) H(21) 2.605 .
O(6) H(40) 2.687 .
O(6) H(41) 3.283 .
O(6) H(53) 2.764 .
O(6) H(54) 2.951 .
O(7) H(2) 3.173 .
O(7) H(4) 2.736 .
O(7) H(5) 3.043 2_457
O(7) H(11) 1.94(4) .
O(7) H(16) 3.358 .
O(7) H(17) 2.835 .
O(7) H(36) 2.729 2_457
O(7) H(38) 3.036 .
O(7) H(39) 2.831 .
O(7) H(50) 3.474 3_646
O(7) H(52) 2.844 3_646
O(7) H(54) 2.732 .
O(7) H(58) 3.100 2_457
O(8) H(2) 3.288 .
O(8) H(5) 2.885 2_457
O(8) H(6) 2.509 .
O(8) H(15) 3.262 .
O(8) H(17) 2.719 .
O(8) H(23) 2.659 .
O(8) H(53) 3.266 .
O(8) H(54) 2.734 .
O(8) H(55) 3.464 .
O(8) H(56) 2.449 .
O(8) H(62) 3.508 4_565
O(8) H(64) 3.494 4_565
N(1) H(1) 2.050 .
N(1) H(3) 2.575 .
N(1) H(12) 2.583 .
N(1) H(13) 3.195 .
N(1) H(45) 3.480 .
N(1) H(47) 2.481 .
N(1) H(48) 3.136 .
N(1) H(49) 3.319 .
N(1) H(51) 2.889 .
N(1) H(52) 3.501 .
N(2) H(2) 2.525 .
N(2) H(4) 2.052 .
N(2) H(16) 3.089 .
N(2) H(35) 3.452 .
N(2) H(37) 2.470 .
N(2) H(38) 3.221 .
N(2) H(39) 2.616 .
N(2) H(40) 3.157 .
N(2) H(41) 3.320 .
N(2) H(54) 3.189 .
C(1) H(2) 2.059 .
C(1) H(4) 2.728 .
C(1) H(11) 2.41(4) .
C(1) H(15) 3.305 .
C(1) H(16) 2.626 .
C(1) H(17) 2.627 .
C(1) H(37) 3.325 .
C(1) H(38) 3.555 .
C(1) H(39) 2.987 .
C(1) H(53) 3.342 .
C(1) H(54) 2.449 .
C(1) H(58) 3.523 2_457
C(2) H(1) 2.772 .
C(2) H(3) 2.068 .
C(2) H(12) 2.839 .
C(2) H(13) 3.465 .
C(2) H(14) 2.46(3) .
C(2) H(20) 3.491 .
C(2) H(21) 2.632 .
C(2) H(47) 3.239 .
C(2) H(50) 3.300 .
C(2) H(51) 2.614 .
C(2) H(52) 2.613 .
C(3) H(8) 3.315 .
C(3) H(12) 2.121 .
C(3) H(13) 2.121 .
C(3) H(24) 3.034 .
C(3) H(33) 3.326 .
C(3) H(34) 2.553 .
C(3) H(47) 2.704 .
C(3) H(48) 2.926 .
C(3) H(49) 3.285 .
C(4) H(6) 2.657 .
C(4) H(11) 2.38(4) .
C(4) H(15) 2.080 .
C(4) H(16) 2.080 .
C(4) H(17) 2.080 .
C(4) H(53) 2.744 .
C(4) H(54) 2.565 .
C(4) H(68) 2.555 .
C(4) H(70) 3.412 .
C(5) H(7) 2.769 .
C(5) H(14) 2.49(3) .
C(5) H(20) 2.899 .
C(5) H(21) 2.709 .
C(5) H(22) 3.390 .
C(5) H(27) 3.267 .
C(5) H(28) 2.678 .
C(5) H(50) 2.091 .
C(5) H(51) 2.091 .
C(5) H(52) 2.091 .
C(6) H(3) 2.100 .
C(6) H(7) 2.058 .
C(6) H(14) 1.85(3) .
C(6) H(18) 2.885 .
C(6) H(19) 2.593 .
C(6) H(20) 2.823 .
C(6) H(21) 2.078 .
C(6) H(22) 2.078 .
C(6) H(26) 3.417 .
C(6) H(27) 2.792 .
C(6) H(28) 2.795 .
C(6) H(50) 2.775 .
C(6) H(51) 3.428 .
C(6) H(52) 2.814 .
C(7) H(4) 2.110 .
C(7) H(5) 3.194 .
C(7) H(9) 3.066 .
C(7) H(10) 3.093 .
C(7) H(31) 2.113 .
C(7) H(32) 2.113 .
C(7) H(35) 2.943 .
C(7) H(36) 3.443 .
C(7) H(37) 2.751 .
C(7) H(38) 3.146 .
C(7) H(39) 3.046 .
C(7) H(40) 2.074 .
C(7) H(41) 2.074 .
C(7) H(57) 2.704 .
C(7) H(58) 3.408 .
C(7) H(59) 2.836 .
C(8) H(4) 3.014 .
C(8) H(5) 2.152 .
C(8) H(8) 3.061 1_545
C(8) H(17) 3.462 2_557
C(8) H(19) 3.368 3_646
C(8) H(31) 2.121 .
C(8) H(32) 2.121 .
C(8) H(38) 2.652 .
C(8) H(39) 3.369 .
C(8) H(57) 2.529 .
C(8) H(58) 3.369 .
C(9) H(5) 3.317 .
C(9) H(9) 3.091 .
C(9) H(31) 3.327 .
C(9) H(32) 2.549 .
C(9) H(37) 2.671 .
C(9) H(38) 2.116 .
C(9) H(39) 2.116 .
C(9) H(40) 2.947 .
C(9) H(41) 3.288 .
C(10) H(1) 2.116 .
C(10) H(8) 2.150 .
C(10) H(18) 3.521 3_656
C(10) H(19) 3.514 3_656
C(10) H(22) 3.017 3_656
C(10) H(24) 2.560 .
C(10) H(25) 3.338 .
C(10) H(29) 3.292 3_656
C(10) H(34) 3.300 .
C(10) H(46) 3.342 .
C(10) H(47) 2.616 .
C(11) H(4) 3.005 .
C(11) H(9) 2.107 .
C(11) H(10) 2.107 .
C(11) H(11) 3.45(4) 2_557
C(11) H(17) 3.253 2_557
C(11) H(31) 3.082 .
C(11) H(32) 3.109 .
C(11) H(35) 3.411 .
C(11) H(36) 2.776 .
C(11) H(37) 2.782 .
C(11) H(38) 2.117 .
C(11) H(39) 2.117 .
C(11) H(57) 2.743 .
C(11) H(58) 2.839 .
C(11) H(59) 3.415 .
C(12) H(2) 2.077 .
C(12) H(5) 3.470 2_457
C(12) H(6) 2.592 .
C(12) H(11) 2.97(4) .
C(12) H(25) 3.130 2_467
C(12) H(26) 3.352 4_665
C(12) H(28) 3.424 4_665
C(12) H(43) 3.275 2_467
C(12) H(58) 3.513 2_457
C(12) H(68) 3.014 .
C(13) H(2) 2.729 .
C(13) H(11) 3.12(4) .
C(13) H(15) 2.647 .
C(13) H(17) 3.367 .
C(13) H(23) 3.471 .
C(13) H(25) 3.540 2_467
C(13) H(53) 2.718 .
C(13) H(54) 3.408 .
C(13) H(55) 2.076 .
C(13) H(56) 2.076 .
C(13) H(65) 3.375 .
C(13) H(66) 2.736 .
C(13) H(67) 2.734 .
C(13) H(68) 2.071 .
C(13) H(69) 2.071 .
C(13) H(70) 2.071 .
C(14) H(7) 2.055 .
C(14) H(9) 3.345 3_656
C(14) H(13) 3.258 3_646
C(14) H(22) 2.634 .
C(14) H(24) 3.049 3_646
C(14) H(26) 2.653 .
C(14) H(27) 2.776 .
C(14) H(28) 3.364 .
C(14) H(38) 3.479 3_656
C(14) H(62) 2.065 .
C(14) H(63) 2.065 .
C(14) H(64) 2.065 .
C(14) H(69) 3.257 3_646
C(15) H(3) 2.829 .
C(15) H(18) 3.179 .
C(15) H(21) 2.032 .
C(15) H(22) 2.032 .
C(15) H(27) 2.560 .
C(15) H(28) 3.584 .
C(15) H(29) 1.985 .
C(15) H(30) 1.985 .
C(15) H(40) 2.980 .
C(15) H(42) 3.168 3_746
C(16) H(1) 3.274 .
C(16) H(8) 2.158 .
C(16) H(12) 2.737 .
C(16) H(13) 3.280 .
C(16) H(24) 3.259 .
C(16) H(25) 2.829 .
C(16) H(33) 2.765 .
C(16) H(34) 3.280 .
C(16) H(42) 2.076 .
C(16) H(43) 2.076 .
C(16) H(44) 2.076 .
C(16) H(45) 2.082 .
C(16) H(46) 2.082 .
C(16) H(47) 2.082 .
C(16) H(48) 3.434 .
C(16) H(49) 2.728 .
C(17) H(3) 2.741 .
C(17) H(7) 3.400 .
C(17) H(13) 3.426 3_646
C(17) H(14) 2.45(3) .
C(17) H(18) 2.849 .
C(17) H(19) 2.962 .
C(17) H(20) 2.112 .
C(17) H(27) 3.029 .
C(17) H(29) 2.687 .
C(17) H(30) 3.357 .
C(18) H(11) 3.28(4) .
C(18) H(46) 3.278 3_646
C(18) H(53) 2.036 .
C(18) H(54) 2.036 .
C(18) H(55) 2.767 .
C(18) H(56) 2.911 .
C(18) H(60) 1.964 .
C(18) H(61) 1.964 .
C(19) H(2) 2.095 .
C(19) H(6) 2.060 .
C(19) H(11) 1.86(4) .
C(19) H(15) 2.775 .
C(19) H(16) 3.430 .
C(19) H(17) 2.825 .
C(19) H(23) 2.801 .
C(19) H(53) 2.071 .
C(19) H(54) 2.071 .
C(19) H(55) 2.950 .
C(19) H(56) 2.637 .
C(19) H(68) 2.690 .
C(19) H(69) 3.394 .
C(19) H(70) 2.835 .
C(20) H(1) 2.977 .
C(20) H(6) 3.141 2_567
C(20) H(8) 2.154 .
C(20) H(12) 3.352 .
C(20) H(13) 2.624 .
C(20) H(15) 3.393 2_567
C(20) H(19) 3.201 3_656
C(20) H(33) 2.135 .
C(20) H(34) 2.135 .
C(20) H(43) 2.589 .
C(20) H(44) 3.307 .
C(20) H(62) 3.282 3_656
C(20) H(67) 3.036 2_567
C(21) H(3) 2.739 .
C(21) H(7) 2.045 .
C(21) H(16) 2.929 4_664
C(21) H(18) 2.645 .
C(21) H(19) 3.362 .
C(21) H(20) 3.138 .
C(21) H(42) 3.590 3_746
C(21) H(50) 2.873 .
C(21) H(63) 2.828 .
C(21) H(64) 3.514 .
C(21) H(66) 3.110 3_646
C(22) H(13) 3.415 3_646
C(22) H(18) 3.349 .
C(22) H(20) 1.962 .
C(22) H(21) 3.006 .
C(22) H(22) 2.572 .
C(22) H(27) 3.122 .
C(22) H(32) 3.220 .
C(22) H(40) 3.075 .
C(22) H(42) 3.300 3_746
C(22) H(55) 3.265 3_646
C(22) H(60) 3.549 3_646
C(22) H(70) 3.123 3_646
C(23) H(3) 2.810 .
C(23) H(14) 3.11(3) .
C(23) H(18) 2.081 .
C(23) H(19) 2.081 .
C(23) H(20) 3.416 .
C(23) H(21) 3.415 .
C(23) H(22) 2.766 .
C(23) H(26) 2.072 .
C(23) H(27) 2.072 .
C(23) H(28) 2.072 .
C(23) H(38) 3.357 3_656
C(23) H(50) 2.669 .
C(23) H(52) 3.338 .
C(23) H(62) 3.392 .
C(23) H(63) 2.754 .
C(23) H(64) 2.758 .
C(24) H(4) 2.472 .
C(24) H(5) 3.319 .
C(24) H(9) 2.119 .
C(24) H(10) 2.119 .
C(24) H(30) 3.447 .
C(24) H(38) 3.313 .
C(24) H(40) 2.636 .
C(24) H(41) 3.083 .
C(24) H(57) 2.474 .
C(24) H(59) 3.365 .
C(24) H(60) 3.312 3_646
C(24) H(61) 3.269 3_646
C(25) H(1) 2.468 .
C(25) H(6) 3.385 2_567
C(25) H(8) 3.327 .
C(25) H(13) 3.333 .
C(25) H(15) 3.591 2_567
C(25) H(24) 2.131 .
C(25) H(25) 2.131 .
C(25) H(42) 3.434 .
C(25) H(43) 2.444 .
C(25) H(48) 2.652 .
C(25) H(49) 3.094 .
C(25) H(65) 3.239 1_655
C(25) H(67) 3.185 2_567
C(26) H(5) 2.856 .
C(26) H(7) 3.084 4_665
C(26) H(38) 3.568 2_557
C(26) H(39) 2.718 .
C(26) H(41) 3.143 .
C(26) H(50) 3.407 4_665
C(26) H(57) 3.321 .
C(26) H(58) 2.636 .
C(26) H(59) 2.637 .
C(26) H(64) 3.299 4_665
C(27) H(4) 2.106 .
C(27) H(5) 2.159 .
C(27) H(9) 2.600 .
C(27) H(10) 3.361 .
C(27) H(32) 3.268 .
C(27) H(36) 3.310 .
C(27) H(36) 3.434 2_457
C(27) H(37) 2.580 .
C(27) H(58) 3.320 2_457
C(27) H(64) 3.578 3_646
C(28) H(1) 3.001 .
C(28) H(9) 3.442 1_565
C(28) H(10) 3.438 1_565
C(28) H(12) 2.109 .
C(28) H(13) 2.109 .
C(28) H(19) 3.232 3_656
C(28) H(22) 3.590 3_656
C(28) H(24) 2.110 .
C(28) H(25) 2.110 .
C(28) H(33) 3.078 .
C(28) H(34) 3.134 .
C(28) H(42) 3.413 .
C(28) H(43) 2.784 .
C(28) H(44) 2.781 .
C(28) H(45) 3.425 .
C(28) H(46) 2.803 .
C(28) H(47) 2.800 .
C(29) H(4) 2.894 .
C(29) H(31) 2.788 .
C(29) H(32) 2.929 .
C(29) H(35) 3.085 .
C(29) H(37) 3.312 .
C(29) H(45) 3.394 3_746
C(29) H(57) 3.481 .
C(29) H(59) 3.063 .
C(30) H(8) 2.874 .
C(30) H(15) 3.548 2_567
C(30) H(20) 3.261 3_756
C(30) H(25) 2.841 .
C(30) H(27) 3.221 3_756
C(30) H(28) 3.582 3_756
C(30) H(33) 2.704 .
C(30) H(45) 2.576 .
C(30) H(46) 2.681 .
C(30) H(47) 3.311 .
C(30) H(49) 2.984 .
C(30) H(65) 3.312 1_655
C(31) H(4) 3.264 .
C(31) H(5) 2.157 .
C(31) H(9) 3.256 .
C(31) H(10) 2.803 .
C(31) H(31) 2.781 .
C(31) H(32) 3.273 .
C(31) H(35) 2.079 .
C(31) H(36) 2.079 .
C(31) H(37) 2.079 .
C(31) H(38) 3.275 .
C(31) H(39) 2.737 .
C(31) H(40) 3.421 .
C(31) H(41) 2.707 .
C(31) H(57) 2.079 .
C(31) H(58) 2.079 .
C(31) H(59) 2.079 .
C(32) H(8) 2.882 .
C(32) H(12) 2.746 .
C(32) H(42) 2.567 .
C(32) H(43) 3.312 .
C(32) H(44) 2.687 .
C(32) H(49) 3.122 .
C(32) H(51) 3.444 .
C(32) H(61) 3.533 3_656
C(33) H(1) 2.889 .
C(33) H(33) 2.820 .
C(33) H(34) 2.924 .
C(33) H(42) 3.175 .
C(33) H(43) 3.450 .
C(33) H(45) 3.057 .
C(33) H(47) 3.279 .
C(33) H(55) 3.565 1_655
C(33) H(56) 3.578 1_655
C(33) H(61) 3.429 1_655
C(34) H(3) 2.096 .
C(34) H(7) 2.700 .
C(34) H(14) 3.20(3) .
C(34) H(28) 2.866 .
C(34) H(36) 3.547 4_664
C(34) H(47) 3.378 .
C(35) H(2) 2.683 .
C(35) H(6) 3.408 .
C(35) H(11) 2.64(4) .
C(35) H(21) 3.527 .
C(35) H(23) 2.116 .
C(35) H(55) 3.053 .
C(35) H(56) 3.200 .
C(35) H(60) 2.670 .
C(35) H(61) 3.345 .
C(35) H(68) 3.352 .
C(35) H(70) 2.915 .
C(36) H(6) 2.045 .
C(36) H(23) 3.114 .
C(36) H(49) 3.407 1_455
C(36) H(53) 3.384 .
C(36) H(62) 3.361 4_565
C(36) H(65) 2.061 .
C(36) H(66) 2.061 .
C(36) H(67) 2.061 .
C(36) H(68) 3.360 .
C(36) H(69) 2.706 .
C(36) H(70) 2.704 .
C(37) H(5) 2.885 .
C(37) H(10) 2.800 .
C(37) H(17) 3.492 2_557
C(37) H(31) 2.726 .
C(37) H(35) 2.580 .
C(37) H(36) 2.696 .
C(37) H(37) 3.318 .
C(37) H(39) 3.219 2_557
C(37) H(41) 2.925 .
C(37) H(50) 3.597 3_746
C(37) H(51) 3.381 3_746
C(38) H(1) 2.116 .
C(38) H(8) 3.191 .
C(38) H(12) 3.041 .
C(38) H(13) 3.155 .
C(38) H(24) 3.050 .
C(38) H(25) 3.107 .
C(38) H(33) 2.114 .
C(38) H(34) 2.114 .
C(38) H(42) 2.897 .
C(38) H(43) 2.669 .
C(38) H(44) 3.402 .
C(38) H(45) 2.930 .
C(38) H(46) 3.440 .
C(38) H(47) 2.746 .
C(38) H(48) 2.081 .
C(38) H(49) 2.081 .
C(39) H(8) 3.374 3_646
C(39) H(14) 3.35(3) .
C(39) H(23) 1.941 .
C(39) H(30) 3.282 3_656
C(39) H(31) 3.527 3_656
C(39) H(32) 3.060 3_656
C(39) H(46) 3.090 3_646
C(39) H(49) 3.361 1_455
C(39) H(53) 2.575 .
C(39) H(54) 2.963 .
C(39) H(55) 3.131 .
C(40) H(7) 2.611 .
C(40) H(18) 2.065 .
C(40) H(19) 2.065 .
C(40) H(24) 3.164 3_646
C(40) H(26) 2.770 .
C(40) H(27) 3.584 .
C(40) H(35) 3.180 4_664
C(40) H(38) 3.576 3_656
C(40) H(56) 3.467 4_564
C(40) H(67) 3.573 4_564
C(40) H(69) 3.314 3_646
C(41) H(6) 2.563 .
C(41) H(24) 3.442 2_467
C(41) H(26) 3.528 3_656
C(41) H(27) 3.382 3_656
C(41) H(33) 3.239 1_455
C(41) H(34) 3.399 2_467
C(41) H(43) 3.469 1_455
C(41) H(55) 2.062 .
C(41) H(56) 2.062 .
C(41) H(62) 3.230 4_565
C(41) H(69) 2.837 .
C(41) H(70) 3.510 .
C(42) H(1) 3.461 .
C(42) H(2) 2.634 .
C(42) H(6) 2.042 .
C(42) H(13) 3.377 .
C(42) H(15) 3.022 .
C(42) H(18) 3.150 3_656
C(42) H(29) 3.529 3_656
C(42) H(53) 2.764 .
C(42) H(55) 2.616 .
C(42) H(56) 3.351 .
C(42) H(66) 2.842 .
C(42) H(67) 3.528 .
H(1) S(1) 3.115 .
H(1) S(2) 3.508 .
H(1) O(3) 2.737 .
H(1) O(5) 3.215 .
H(1) O(6) 2.828 .
H(1) N(1) 2.050 .
H(1) C(2) 2.772 .
H(1) C(10) 2.116 .
H(1) C(16) 3.274 .
H(1) C(20) 2.977 .
H(1) C(25) 2.468 .
H(1) C(28) 3.001 .
H(1) C(33) 2.889 .
H(1) C(38) 2.116 .
H(1) C(42) 3.461 .
H(1) H(2) 3.357 .
H(1) H(12) 2.823 .
H(1) H(13) 2.262 .
H(1) H(24) 2.923 .
H(1) H(33) 3.397 .
H(1) H(34) 2.184 .
H(1) H(48) 3.017 .
H(1) H(68) 2.918 .
H(1) H(70) 3.128 .
H(2) S(2) 2.528 .
H(2) O(5) 2.585 .
H(2) O(6) 2.507 .
H(2) O(7) 3.173 .
H(2) O(8) 3.288 .
H(2) N(2) 2.525 .
H(2) C(1) 2.059 .
H(2) C(12) 2.077 .
H(2) C(13) 2.729 .
H(2) C(19) 2.095 .
H(2) C(35) 2.683 .
H(2) C(42) 2.634 .
H(2) H(1) 3.357 .
H(2) H(6) 2.991 .
H(2) H(11) 3.311 .
H(2) H(15) 2.390 .
H(2) H(16) 2.345 .
H(2) H(17) 2.869 .
H(2) H(53) 2.543 .
H(2) H(54) 2.796 .
H(2) H(68) 1.990 .
H(2) H(69) 3.483 .
H(2) H(70) 2.962 .
H(3) S(1) 2.658 .
H(3) O(1) 2.628 .
H(3) O(2) 2.753 .
H(3) O(3) 3.161 .
H(3) O(4) 3.294 .
H(3) N(1) 2.575 .
H(3) C(2) 2.068 .
H(3) C(6) 2.100 .
H(3) C(15) 2.829 .
H(3) C(17) 2.741 .
H(3) C(21) 2.739 .
H(3) C(23) 2.810 .
H(3) C(34) 2.096 .
H(3) H(7) 3.180 .
H(3) H(14) 3.378 .
H(3) H(20) 2.309 .
H(3) H(21) 3.002 .
H(3) H(27) 2.813 .
H(3) H(28) 2.275 .
H(3) H(44) 3.334 3_746
H(3) H(50) 2.408 .
H(3) H(51) 2.366 .
H(3) H(52) 2.884 .
H(4) S(2) 3.117 .
H(4) O(4) 2.857 3_646
H(4) O(6) 3.591 .
H(4) O(7) 2.736 .
H(4) N(2) 2.052 .
H(4) C(1) 2.728 .
H(4) C(7) 2.110 .
H(4) C(8) 3.014 .
H(4) C(11) 3.005 .
H(4) C(24) 2.472 .
H(4) C(27) 2.106 .
H(4) C(29) 2.894 .
H(4) C(31) 3.264 .
H(4) H(9) 2.992 .
H(4) H(14) 2.977 3_646
H(4) H(31) 3.392 .
H(4) H(32) 2.178 .
H(4) H(38) 2.248 .
H(4) H(39) 2.813 .
H(4) H(40) 3.036 .
H(4) H(52) 2.990 3_646
H(5) O(7) 3.043 2_557
H(5) O(8) 2.885 2_557
H(5) C(7) 3.194 .
H(5) C(8) 2.152 .
H(5) C(9) 3.317 .
H(5) C(12) 3.470 2_557
H(5) C(24) 3.319 .
H(5) C(26) 2.856 .
H(5) C(27) 2.159 .
H(5) C(31) 2.157 .
H(5) C(37) 2.885 .
H(5) H(9) 2.601 .
H(5) H(10) 2.386 .
H(5) H(11) 2.461 2_557
H(5) H(17) 2.532 2_557
H(5) H(36) 2.694 .
H(5) H(37) 3.135 .
H(5) H(38) 2.575 .
H(5) H(39) 2.427 .
H(5) H(57) 3.100 .
H(5) H(58) 2.788 .
H(5) H(64) 3.596 3_646
H(6) O(8) 2.509 .
H(6) C(4) 2.657 .
H(6) C(12) 2.592 .
H(6) C(19) 2.060 .
H(6) C(20) 3.141 2_467
H(6) C(25) 3.385 2_467
H(6) C(35) 3.408 .
H(6) C(36) 2.045 .
H(6) C(41) 2.563 .
H(6) C(42) 2.042 .
H(6) H(2) 2.991 .
H(6) H(11) 3.225 .
H(6) H(15) 2.025 .
H(6) H(16) 3.482 .
H(6) H(17) 2.846 .
H(6) H(24) 3.207 2_467
H(6) H(25) 2.560 2_467
H(6) H(33) 3.032 2_467
H(6) H(34) 3.499 2_467
H(6) H(55) 2.836 .
H(6) H(56) 2.456 .
H(6) H(62) 3.541 4_565
H(6) H(65) 3.484 .
H(6) H(66) 2.785 .
H(6) H(67) 2.394 .
H(6) H(68) 2.361 .
H(6) H(69) 2.296 .
H(6) H(70) 2.842 .
H(7) O(4) 2.422 .
H(7) C(5) 2.769 .
H(7) C(6) 2.058 .
H(7) C(14) 2.055 .
H(7) C(17) 3.400 .
H(7) C(21) 2.045 .
H(7) C(26) 3.084 4_664
H(7) C(34) 2.700 .
H(7) C(40) 2.611 .
H(7) H(3) 3.180 .
H(7) H(14) 3.240 .
H(7) H(18) 2.847 .
H(7) H(19) 2.443 .
H(7) H(22) 3.583 .
H(7) H(26) 2.350 .
H(7) H(27) 2.845 .
H(7) H(28) 2.313 .
H(7) H(35) 2.936 4_664
H(7) H(36) 2.659 4_664
H(7) H(37) 3.153 4_664
H(7) H(38) 2.627 3_656
H(7) H(50) 2.185 .
H(7) H(52) 2.854 .
H(7) H(62) 3.525 .
H(7) H(63) 2.844 .
H(7) H(64) 2.446 .
H(8) C(3) 3.315 .
H(8) C(8) 3.061 1_565
H(8) C(10) 2.150 .
H(8) C(16) 2.158 .
H(8) C(20) 2.154 .
H(8) C(25) 3.327 .
H(8) C(30) 2.874 .
H(8) C(32) 2.882 .
H(8) C(38) 3.191 .
H(8) C(39) 3.374 3_656
H(8) H(9) 2.572 1_565
H(8) H(10) 2.694 1_565
H(8) H(12) 2.423 .
H(8) H(13) 2.561 .
H(8) H(19) 2.846 3_656
H(8) H(22) 3.259 3_656
H(8) H(24) 2.612 .
H(8) H(25) 2.384 .
H(8) H(43) 3.160 .
H(8) H(44) 2.717 .
H(8) H(46) 2.733 .
H(8) H(47) 3.160 .
H(8) H(60) 3.402 3_656
H(8) H(61) 3.118 3_656
H(9) O(4) 2.541 3_646
H(9) C(7) 3.066 .
H(9) C(9) 3.091 .
H(9) C(11) 2.107 .
H(9) C(14) 3.345 3_646
H(9) C(24) 2.119 .
H(9) C(27) 2.600 .
H(9) C(28) 3.442 1_545
H(9) C(31) 3.256 .
H(9) H(4) 2.992 .
H(9) H(5) 2.601 .
H(9) H(8) 2.572 1_545
H(9) H(10) 1.612 .
H(9) H(14) 2.986 3_646
H(9) H(19) 2.439 3_646
H(9) H(25) 3.386 1_545
H(9) H(31) 2.790 .
H(9) H(32) 2.266 .
H(9) H(38) 2.373 .
H(9) H(39) 3.521 .
H(9) H(57) 3.500 .
H(9) H(60) 3.388 3_646
H(10) O(1) 3.472 3_746
H(10) C(7) 3.093 .
H(10) C(11) 2.107 .
H(10) C(24) 2.119 .
H(10) C(27) 3.361 .
H(10) C(28) 3.438 1_545
H(10) C(31) 2.803 .
H(10) C(37) 2.800 .
H(10) H(5) 2.386 .
H(10) H(8) 2.694 1_545
H(10) H(9) 1.612 .
H(10) H(17) 2.845 2_557
H(10) H(25) 3.033 1_545
H(10) H(31) 2.266 .
H(10) H(32) 2.772 .
H(10) H(38) 3.527 .
H(10) H(44) 2.939 1_545
H(10) H(57) 2.204 .
H(10) H(58) 3.095 .
H(11) O(7) 1.94(4) .
H(11) C(1) 2.41(4) .
H(11) C(4) 2.38(4) .
H(11) C(11) 3.45(4) 2_457
H(11) C(12) 2.97(4) .
H(11) C(13) 3.12(4) .
H(11) C(18) 3.28(4) .
H(11) C(19) 1.86(4) .
H(11) C(35) 2.64(4) .
H(11) H(2) 3.311 .
H(11) H(5) 2.461 2_457
H(11) H(6) 3.225 .
H(11) H(15) 3.493 .
H(11) H(17) 2.589 .
H(11) H(23) 3.017 .
H(11) H(53) 3.513 .
H(11) H(54) 2.585 .
H(11) H(56) 3.343 .
H(12) O(3) 2.693 .
H(12) N(1) 2.583 .
H(12) C(2) 2.839 .
H(12) C(3) 2.121 .
H(12) C(16) 2.737 .
H(12) C(20) 3.352 .
H(12) C(28) 2.109 .
H(12) C(32) 2.746 .
H(12) C(38) 3.041 .
H(12) H(1) 2.823 .
H(12) H(8) 2.423 .
H(12) H(13) 1.614 .
H(12) H(22) 2.853 3_656
H(12) H(24) 3.488 .
H(12) H(29) 3.148 3_656
H(12) H(46) 3.001 .
H(12) H(47) 2.193 .
H(12) H(51) 3.470 .
H(12) H(52) 3.539 .
H(13) O(3) 2.918 .
H(13) N(1) 3.195 .
H(13) C(2) 3.465 .
H(13) C(3) 2.121 .
H(13) C(14) 3.258 3_656
H(13) C(16) 3.280 .
H(13) C(17) 3.426 3_656
H(13) C(20) 2.624 .
H(13) C(22) 3.415 3_656
H(13) C(25) 3.333 .
H(13) C(28) 2.109 .
H(13) C(38) 3.155 .
H(13) C(42) 3.377 .
H(13) H(1) 2.262 .
H(13) H(8) 2.561 .
H(13) H(12) 1.614 .
H(13) H(18) 2.636 3_656
H(13) H(19) 2.959 3_656
H(13) H(22) 2.481 3_656
H(13) H(24) 2.324 .
H(13) H(25) 3.489 .
H(13) H(29) 2.604 3_656
H(13) H(34) 3.444 .
H(13) H(47) 3.576 .
H(13) H(68) 3.380 .
H(13) H(69) 3.398 .
H(13) H(70) 2.825 .
H(14) O(3) 1.95(3) .
H(14) C(2) 2.46(3) .
H(14) C(5) 2.49(3) .
H(14) C(6) 1.85(3) .
H(14) C(17) 2.45(3) .
H(14) C(23) 3.11(3) .
H(14) C(34) 3.20(3) .
H(14) C(39) 3.35(3) .
H(14) H(3) 3.378 .
H(14) H(4) 2.977 3_656
H(14) H(7) 3.240 .
H(14) H(9) 2.986 3_656
H(14) H(19) 3.213 .
H(14) H(21) 2.267 .
H(14) H(22) 2.709 .
H(14) H(29) 3.537 3_656
H(14) H(32) 2.804 3_656
H(14) H(38) 3.516 3_656
H(14) H(52) 2.857 .
H(14) H(53) 3.574 .
H(14) H(60) 2.424 .
H(15) O(8) 3.262 .
H(15) C(1) 3.305 .
H(15) C(4) 2.080 .
H(15) C(13) 2.647 .
H(15) C(19) 2.775 .
H(15) C(20) 3.393 2_467
H(15) C(25) 3.591 2_467
H(15) C(30) 3.548 2_467
H(15) C(42) 3.022 .
H(15) H(2) 2.390 .
H(15) H(6) 2.025 .
H(15) H(11) 3.493 .
H(15) H(16) 1.600 .
H(15) H(17) 1.600 .
H(15) H(25) 2.550 2_467
H(15) H(26) 3.473 4_665
H(15) H(33) 2.931 2_467
H(15) H(43) 2.642 2_467
H(15) H(65) 3.082 2_567
H(15) H(68) 2.583 .
H(15) H(69) 3.369 .
H(16) O(5) 3.254 .
H(16) O(7) 3.358 .
H(16) N(2) 3.089 .
H(16) C(1) 2.626 .
H(16) C(4) 2.080 .
H(16) C(19) 3.430 .
H(16) C(21) 2.929 4_665
H(16) H(2) 2.345 .
H(16) H(6) 3.482 .
H(16) H(15) 1.600 .
H(16) H(17) 1.600 .
H(16) H(26) 2.460 4_665
H(16) H(27) 3.360 4_665
H(16) H(28) 2.593 4_665
H(16) H(37) 3.161 .
H(16) H(43) 3.340 2_467
H(16) H(58) 3.304 2_457
H(16) H(68) 3.445 .
H(17) O(7) 2.835 .
H(17) O(8) 2.719 .
H(17) C(1) 2.627 .
H(17) C(4) 2.080 .
H(17) C(8) 3.462 2_457
H(17) C(11) 3.253 2_457
H(17) C(13) 3.367 .
H(17) C(19) 2.825 .
H(17) C(37) 3.492 2_457
H(17) H(2) 2.869 .
H(17) H(5) 2.532 2_457
H(17) H(6) 2.846 .
H(17) H(10) 2.845 2_457
H(17) H(11) 2.589 .
H(17) H(15) 1.600 .
H(17) H(16) 1.600 .
H(17) H(25) 2.829 2_467
H(17) H(43) 3.352 2_467
H(17) H(57) 3.396 2_457
H(17) H(58) 2.896 2_457
H(18) O(4) 3.478 .
H(18) C(6) 2.885 .
H(18) C(10) 3.521 3_646
H(18) C(15) 3.179 .
H(18) C(17) 2.849 .
H(18) C(21) 2.645 .
H(18) C(22) 3.349 .
H(18) C(23) 2.081 .
H(18) C(40) 2.065 .
H(18) C(42) 3.150 3_646
H(18) H(7) 2.847 .
H(18) H(13) 2.636 3_646
H(18) H(19) 1.599 .
H(18) H(22) 2.377 .
H(18) H(24) 2.858 3_646
H(18) H(26) 2.800 .
H(18) H(27) 2.539 .
H(18) H(28) 3.575 .
H(18) H(29) 3.168 .
H(18) H(62) 2.349 .
H(18) H(63) 2.368 .
H(18) H(64) 2.856 .
H(18) H(66) 3.297 3_646
H(18) H(69) 2.453 3_646
H(18) H(70) 3.032 3_646
H(19) O(4) 2.463 .
H(19) C(6) 2.593 .
H(19) C(8) 3.368 3_656
H(19) C(10) 3.514 3_646
H(19) C(17) 2.962 .
H(19) C(20) 3.201 3_646
H(19) C(21) 3.362 .
H(19) C(23) 2.081 .
H(19) C(28) 3.232 3_646
H(19) C(40) 2.065 .
H(19) H(7) 2.443 .
H(19) H(8) 2.846 3_646
H(19) H(9) 2.439 3_656
H(19) H(13) 2.959 3_646
H(19) H(14) 3.213 .
H(19) H(18) 1.599 .
H(19) H(22) 2.416 .
H(19) H(24) 2.687 3_646
H(19) H(25) 3.320 3_646
H(19) H(26) 3.594 .
H(19) H(27) 3.599 .
H(19) H(38) 3.116 3_656
H(19) H(62) 2.352 .
H(19) H(63) 2.856 .
H(19) H(64) 2.365 .
H(20) O(2) 2.652 .
H(20) O(6) 3.413 .
H(20) C(2) 3.491 .
H(20) C(5) 2.899 .
H(20) C(6) 2.823 .
H(20) C(17) 2.112 .
H(20) C(21) 3.138 .
H(20) C(22) 1.962 .
H(20) C(23) 3.416 .
H(20) C(30) 3.261 3_746
H(20) H(3) 2.309 .
H(20) H(21) 2.511 .
H(20) H(22) 2.856 .
H(20) H(27) 2.469 .
H(20) H(28) 3.246 .
H(20) H(29) 2.797 .
H(20) H(30) 2.248 .
H(20) H(40) 2.679 .
H(20) H(42) 2.525 3_746
H(20) H(44) 3.145 3_746
H(20) H(45) 3.539 3_746
H(21) O(3) 2.645 .
H(21) O(4) 2.585 .
H(21) O(6) 2.605 .
H(21) C(2) 2.632 .
H(21) C(5) 2.709 .
H(21) C(6) 2.078 .
H(21) C(15) 2.032 .
H(21) C(22) 3.006 .
H(21) C(23) 3.415 .
H(21) C(35) 3.527 .
H(21) H(3) 3.002 .
H(21) H(14) 2.267 .
H(21) H(20) 2.511 .
H(21) H(22) 1.594 .
H(21) H(29) 3.171 .
H(21) H(53) 3.003 .
H(21) H(54) 3.202 .
H(21) H(60) 3.147 .
H(22) O(4) 2.549 .
H(22) C(5) 3.390 .
H(22) C(6) 2.078 .
H(22) C(10) 3.017 3_646
H(22) C(14) 2.634 .
H(22) C(15) 2.032 .
H(22) C(22) 2.572 .
H(22) C(23) 2.766 .
H(22) C(28) 3.590 3_646
H(22) H(7) 3.583 .
H(22) H(8) 3.259 3_646
H(22) H(12) 2.853 3_646
H(22) H(13) 2.481 3_646
H(22) H(14) 2.709 .
H(22) H(18) 2.377 .
H(22) H(19) 2.416 .
H(22) H(20) 2.856 .
H(22) H(21) 1.594 .
H(22) H(27) 3.374 .
H(22) H(29) 2.397 .
H(22) H(30) 3.512 .
H(22) H(60) 3.512 .
H(23) O(8) 2.659 .
H(23) C(13) 3.471 .
H(23) C(19) 2.801 .
H(23) C(35) 2.116 .
H(23) C(36) 3.114 .
H(23) C(39) 1.941 .
H(23) H(11) 3.017 .
H(23) H(46) 2.951 3_646
H(23) H(47) 3.580 3_646
H(23) H(48) 3.358 1_455
H(23) H(49) 3.466 1_455
H(23) H(53) 2.853 .
H(23) H(54) 2.541 .
H(23) H(55) 2.935 .
H(23) H(56) 2.604 .
H(23) H(60) 2.778 .
H(23) H(61) 2.224 .
H(24) C(3) 3.034 .
H(24) C(10) 2.560 .
H(24) C(14) 3.049 3_656
H(24) C(16) 3.259 .
H(24) C(25) 2.131 .
H(24) C(28) 2.110 .
H(24) C(38) 3.050 .
H(24) C(40) 3.164 3_656
H(24) C(41) 3.442 2_567
H(24) H(1) 2.923 .
H(24) H(6) 3.207 2_567
H(24) H(8) 2.612 .
H(24) H(12) 3.488 .
H(24) H(13) 2.324 .
H(24) H(18) 2.858 3_656
H(24) H(19) 2.687 3_656
H(24) H(25) 1.612 .
H(24) H(33) 2.813 .
H(24) H(34) 2.283 .
H(24) H(43) 3.563 .
H(24) H(62) 2.470 3_656
H(24) H(67) 2.471 2_567
H(24) H(68) 3.354 .
H(24) H(69) 3.410 .
H(25) C(10) 3.338 .
H(25) C(12) 3.130 2_567
H(25) C(13) 3.540 2_567
H(25) C(16) 2.829 .
H(25) C(25) 2.131 .
H(25) C(28) 2.110 .
H(25) C(30) 2.841 .
H(25) C(38) 3.107 .
H(25) H(6) 2.560 2_567
H(25) H(8) 2.384 .
H(25) H(9) 3.386 1_565
H(25) H(10) 3.033 1_565
H(25) H(13) 3.489 .
H(25) H(15) 2.550 2_567
H(25) H(17) 2.829 2_567
H(25) H(19) 3.320 3_656
H(25) H(24) 1.612 .
H(25) H(33) 2.283 .
H(25) H(34) 2.776 .
H(25) H(43) 2.312 .
H(25) H(44) 3.039 .
H(25) H(62) 3.256 3_656
H(25) H(67) 3.169 2_567
H(26) O(5) 3.349 4_664
H(26) C(6) 3.417 .
H(26) C(12) 3.352 4_664
H(26) C(14) 2.653 .
H(26) C(23) 2.072 .
H(26) C(40) 2.770 .
H(26) C(41) 3.528 3_646
H(26) H(7) 2.350 .
H(26) H(15) 3.473 4_664
H(26) H(16) 2.460 4_664
H(26) H(18) 2.800 .
H(26) H(19) 3.594 .
H(26) H(27) 1.600 .
H(26) H(28) 1.600 .
H(26) H(35) 3.449 4_664
H(26) H(37) 3.251 4_664
H(26) H(50) 3.392 .
H(26) H(63) 2.196 .
H(26) H(64) 3.152 .
H(26) H(65) 3.576 3_646
H(26) H(66) 2.686 3_646
H(27) C(5) 3.267 .
H(27) C(6) 2.792 .
H(27) C(14) 2.776 .
H(27) C(15) 2.560 .
H(27) C(17) 3.029 .
H(27) C(22) 3.122 .
H(27) C(23) 2.072 .
H(27) C(30) 3.221 3_746
H(27) C(40) 3.584 .
H(27) C(41) 3.382 3_646
H(27) H(3) 2.813 .
H(27) H(7) 2.845 .
H(27) H(16) 3.360 4_664
H(27) H(18) 2.539 .
H(27) H(19) 3.599 .
H(27) H(20) 2.469 .
H(27) H(22) 3.374 .
H(27) H(26) 1.600 .
H(27) H(28) 1.600 .
H(27) H(30) 3.400 .
H(27) H(42) 2.799 3_746
H(27) H(43) 3.099 3_746
H(27) H(44) 3.235 3_746
H(27) H(63) 3.260 .
H(27) H(65) 3.305 3_646
H(27) H(66) 2.652 3_646
H(28) C(5) 2.678 .
H(28) C(6) 2.795 .
H(28) C(12) 3.424 4_664
H(28) C(14) 3.364 .
H(28) C(15) 3.584 .
H(28) C(23) 2.072 .
H(28) C(30) 3.582 3_746
H(28) C(34) 2.866 .
H(28) H(3) 2.275 .
H(28) H(7) 2.313 .
H(28) H(16) 2.593 4_664
H(28) H(18) 3.575 .
H(28) H(20) 3.246 .
H(28) H(26) 1.600 .
H(28) H(27) 1.600 .
H(28) H(37) 3.442 4_664
H(28) H(42) 3.543 3_746
H(28) H(43) 3.428 3_746
H(28) H(44) 3.196 3_746
H(28) H(50) 2.275 .
H(28) H(51) 3.344 .
H(29) O(3) 2.780 3_646
H(29) C(10) 3.292 3_646
H(29) C(15) 1.985 .
H(29) C(17) 2.687 .
H(29) C(42) 3.529 3_646
H(29) H(12) 3.148 3_646
H(29) H(13) 2.604 3_646
H(29) H(14) 3.537 3_646
H(29) H(18) 3.168 .
H(29) H(20) 2.797 .
H(29) H(21) 3.171 .
H(29) H(22) 2.397 .
H(29) H(30) 1.645 .
H(29) H(32) 3.415 .
H(29) H(55) 3.441 3_646
H(29) H(60) 3.374 3_646
H(29) H(70) 2.625 3_646
H(30) C(15) 1.985 .
H(30) C(17) 3.357 .
H(30) C(24) 3.447 .
H(30) C(39) 3.282 3_646
H(30) H(20) 2.248 .
H(30) H(22) 3.512 .
H(30) H(27) 3.400 .
H(30) H(29) 1.645 .
H(30) H(31) 3.395 .
H(30) H(32) 2.745 .
H(30) H(40) 2.872 .
H(30) H(42) 2.823 3_746
H(30) H(45) 3.470 3_746
H(30) H(49) 3.221 3_746
H(30) H(55) 2.806 3_646
H(30) H(60) 3.014 3_646
H(30) H(61) 3.456 3_646
H(30) H(70) 3.300 3_646
H(31) O(1) 2.361 3_746
H(31) C(7) 2.113 .
H(31) C(8) 2.121 .
H(31) C(9) 3.327 .
H(31) C(11) 3.082 .
H(31) C(29) 2.788 .
H(31) C(31) 2.781 .
H(31) C(37) 2.726 .
H(31) C(39) 3.527 3_646
H(31) H(4) 3.392 .
H(31) H(9) 2.790 .
H(31) H(10) 2.266 .
H(31) H(30) 3.395 .
H(31) H(32) 1.614 .
H(31) H(40) 2.692 .
H(31) H(41) 3.006 .
H(31) H(45) 3.028 3_746
H(31) H(57) 2.084 .
H(31) H(58) 3.570 .
H(31) H(59) 3.064 .
H(31) H(60) 3.440 3_646
H(31) H(61) 2.942 3_646
H(32) O(4) 2.982 3_646
H(32) C(7) 2.113 .
H(32) C(8) 2.121 .
H(32) C(9) 2.549 .
H(32) C(11) 3.109 .
H(32) C(22) 3.220 .
H(32) C(27) 3.268 .
H(32) C(29) 2.929 .
H(32) C(31) 3.273 .
H(32) C(39) 3.060 3_646
H(32) H(4) 2.178 .
H(32) H(9) 2.266 .
H(32) H(10) 2.772 .
H(32) H(14) 2.804 3_646
H(32) H(29) 3.415 .
H(32) H(30) 2.745 .
H(32) H(31) 1.614 .
H(32) H(38) 3.396 .
H(32) H(40) 2.692 .
H(32) H(41) 3.597 .
H(32) H(57) 3.437 .
H(32) H(60) 2.555 3_646
H(32) H(61) 2.915 3_646
H(33) C(3) 3.326 .
H(33) C(16) 2.765 .
H(33) C(20) 2.135 .
H(33) C(28) 3.078 .
H(33) C(30) 2.704 .
H(33) C(33) 2.820 .
H(33) C(38) 2.114 .
H(33) C(41) 3.239 1_655
H(33) H(1) 3.397 .
H(33) H(6) 3.032 2_567
H(33) H(15) 2.931 2_567
H(33) H(24) 2.813 .
H(33) H(25) 2.283 .
H(33) H(34) 1.615 .
H(33) H(42) 3.132 .
H(33) H(43) 2.015 .
H(33) H(44) 3.497 .
H(33) H(48) 2.744 .
H(33) H(49) 3.032 .
H(33) H(65) 2.287 1_655
H(33) H(67) 3.585 1_655
H(33) H(67) 3.441 2_567
H(33) H(69) 3.513 2_567
H(34) O(5) 3.091 .
H(34) C(3) 2.553 .
H(34) C(10) 3.300 .
H(34) C(16) 3.280 .
H(34) C(20) 2.135 .
H(34) C(28) 3.134 .
H(34) C(33) 2.924 .
H(34) C(38) 2.114 .
H(34) C(41) 3.399 2_567
H(34) H(1) 2.184 .
H(34) H(6) 3.499 2_567
H(34) H(13) 3.444 .
H(34) H(24) 2.283 .
H(34) H(25) 2.776 .
H(34) H(33) 1.615 .
H(34) H(43) 3.401 .
H(34) H(48) 2.681 .
H(34) H(49) 3.587 .
H(34) H(63) 3.506 4_665
H(34) H(66) 3.224 2_567
H(34) H(67) 2.696 2_567
H(34) H(68) 3.370 .
H(35) S(2) 3.308 .
H(35) O(5) 2.822 .
H(35) N(2) 3.452 .
H(35) C(7) 2.943 .
H(35) C(11) 3.411 .
H(35) C(29) 3.085 .
H(35) C(31) 2.079 .
H(35) C(37) 2.580 .
H(35) C(40) 3.180 4_665
H(35) H(7) 2.936 4_665
H(35) H(26) 3.449 4_665
H(35) H(36) 1.600 .
H(35) H(37) 1.600 .
H(35) H(38) 3.357 2_557
H(35) H(39) 3.577 2_557
H(35) H(41) 2.745 .
H(35) H(57) 3.494 .
H(35) H(58) 2.826 .
H(35) H(59) 2.377 .
H(35) H(63) 3.054 4_665
H(35) H(64) 2.477 4_665
H(36) O(7) 2.729 2_557
H(36) C(7) 3.443 .
H(36) C(11) 2.776 .
H(36) C(27) 3.310 .
H(36) C(27) 3.434 2_557
H(36) C(31) 2.079 .
H(36) C(34) 3.547 4_665
H(36) C(37) 2.696 .
H(36) H(5) 2.694 .
H(36) H(7) 2.659 4_665
H(36) H(35) 1.600 .
H(36) H(37) 1.600 .
H(36) H(38) 2.890 2_557
H(36) H(39) 2.968 .
H(36) H(39) 3.121 2_557
H(36) H(50) 2.781 4_665
H(36) H(52) 3.447 4_665
H(36) H(57) 3.583 .
H(36) H(58) 2.499 .
H(36) H(59) 2.997 .
H(36) H(64) 3.357 4_665
H(37) S(2) 3.108 .
H(37) O(5) 2.946 .
H(37) N(2) 2.470 .
H(37) C(1) 3.325 .
H(37) C(7) 2.751 .
H(37) C(9) 2.671 .
H(37) C(11) 2.782 .
H(37) C(27) 2.580 .
H(37) C(29) 3.312 .
H(37) C(31) 2.079 .
H(37) C(37) 3.318 .
H(37) H(5) 3.135 .
H(37) H(7) 3.153 4_665
H(37) H(16) 3.161 .
H(37) H(26) 3.251 4_665
H(37) H(28) 3.442 4_665
H(37) H(35) 1.600 .
H(37) H(36) 1.600 .
H(37) H(38) 3.539 .
H(37) H(39) 2.156 .
H(37) H(41) 3.451 .
H(37) H(50) 3.176 4_665
H(37) H(58) 3.560 .
H(37) H(58) 3.551 2_457
H(37) H(59) 3.507 .
H(38) O(4) 2.823 3_646
H(38) O(7) 3.036 .
H(38) N(2) 3.221 .
H(38) C(1) 3.555 .
H(38) C(7) 3.146 .
H(38) C(8) 2.652 .
H(38) C(9) 2.116 .
H(38) C(11) 2.117 .
H(38) C(14) 3.479 3_646
H(38) C(23) 3.357 3_646
H(38) C(24) 3.313 .
H(38) C(26) 3.568 2_457
H(38) C(31) 3.275 .
H(38) C(40) 3.576 3_646
H(38) H(4) 2.248 .
H(38) H(5) 2.575 .
H(38) H(7) 2.627 3_646
H(38) H(9) 2.373 .
H(38) H(10) 3.527 .
H(38) H(14) 3.516 3_646
H(38) H(19) 3.116 3_646
H(38) H(32) 3.396 .
H(38) H(35) 3.357 2_457
H(38) H(36) 2.890 2_457
H(38) H(37) 3.539 .
H(38) H(39) 1.614 .
H(38) H(52) 3.463 3_646
H(38) H(58) 3.471 2_457
H(38) H(64) 2.843 3_646
H(39) O(7) 2.831 .
H(39) N(2) 2.616 .
H(39) C(1) 2.987 .
H(39) C(7) 3.046 .
H(39) C(8) 3.369 .
H(39) C(9) 2.116 .
H(39) C(11) 2.117 .
H(39) C(26) 2.718 .
H(39) C(31) 2.737 .
H(39) C(37) 3.219 2_457
H(39) H(4) 2.813 .
H(39) H(5) 2.427 .
H(39) H(9) 3.521 .
H(39) H(35) 3.577 2_457
H(39) H(36) 2.968 .
H(39) H(36) 3.121 2_457
H(39) H(37) 2.156 .
H(39) H(38) 1.614 .
H(39) H(58) 2.415 2_457
H(39) H(59) 3.218 2_457
H(40) S(2) 2.322 .
H(40) O(2) 2.668 .
H(40) O(5) 3.393 .
H(40) O(6) 2.687 .
H(40) N(2) 3.157 .
H(40) C(7) 2.074 .
H(40) C(9) 2.947 .
H(40) C(15) 2.980 .
H(40) C(22) 3.075 .
H(40) C(24) 2.636 .
H(40) C(31) 3.421 .
H(40) H(4) 3.036 .
H(40) H(20) 2.679 .
H(40) H(30) 2.872 .
H(40) H(31) 2.692 .
H(40) H(32) 2.692 .
H(40) H(41) 1.607 .
H(40) H(45) 2.855 3_746
H(41) S(2) 2.322 .
H(41) O(2) 2.894 .
H(41) O(5) 2.717 .
H(41) O(6) 3.283 .
H(41) N(2) 3.320 .
H(41) C(7) 2.074 .
H(41) C(9) 3.288 .
H(41) C(24) 3.083 .
H(41) C(26) 3.143 .
H(41) C(31) 2.707 .
H(41) C(37) 2.925 .
H(41) H(31) 3.006 .
H(41) H(32) 3.597 .
H(41) H(35) 2.745 .
H(41) H(37) 3.451 .
H(41) H(40) 1.607 .
H(41) H(45) 3.091 3_746
H(41) H(46) 3.438 3_746
H(41) H(57) 3.221 .
H(41) H(59) 2.438 .
H(42) C(15) 3.168 3_756
H(42) C(16) 2.076 .
H(42) C(21) 3.590 3_756
H(42) C(22) 3.300 3_756
H(42) C(25) 3.434 .
H(42) C(28) 3.413 .
H(42) C(32) 2.567 .
H(42) C(33) 3.175 .
H(42) C(38) 2.897 .
H(42) H(20) 2.525 3_756
H(42) H(27) 2.799 3_756
H(42) H(28) 3.543 3_756
H(42) H(30) 2.823 3_756
H(42) H(33) 3.132 .
H(42) H(43) 1.600 .
H(42) H(44) 1.600 .
H(42) H(45) 2.303 .
H(42) H(46) 2.892 .
H(42) H(47) 3.456 .
H(42) H(49) 2.568 .
H(42) H(55) 3.470 1_655
H(42) H(65) 3.181 1_655
H(43) C(12) 3.275 2_567
H(43) C(16) 2.076 .
H(43) C(20) 2.589 .
H(43) C(25) 2.444 .
H(43) C(28) 2.784 .
H(43) C(32) 3.312 .
H(43) C(33) 3.450 .
H(43) C(38) 2.669 .
H(43) C(41) 3.469 1_655
H(43) H(8) 3.160 .
H(43) H(15) 2.642 2_567
H(43) H(16) 3.340 2_567
H(43) H(17) 3.352 2_567
H(43) H(24) 3.563 .
H(43) H(25) 2.312 .
H(43) H(27) 3.099 3_756
H(43) H(28) 3.428 3_756
H(43) H(33) 2.015 .
H(43) H(34) 3.401 .
H(43) H(42) 1.600 .
H(43) H(44) 1.600 .
H(43) H(45) 3.459 .
H(43) H(46) 3.597 .
H(43) H(49) 3.194 .
H(43) H(65) 2.601 1_655
H(43) H(66) 3.568 1_655
H(44) O(1) 3.341 3_756
H(44) O(2) 3.309 3_756
H(44) C(16) 2.076 .
H(44) C(20) 3.307 .
H(44) C(28) 2.781 .
H(44) C(32) 2.687 .
H(44) C(38) 3.402 .
H(44) H(3) 3.334 3_756
H(44) H(8) 2.717 .
H(44) H(10) 2.939 1_565
H(44) H(20) 3.145 3_756
H(44) H(25) 3.039 .
H(44) H(27) 3.235 3_756
H(44) H(28) 3.196 3_756
H(44) H(33) 3.497 .
H(44) H(42) 1.600 .
H(44) H(43) 1.600 .
H(44) H(45) 2.913 .
H(44) H(46) 2.545 .
H(44) H(47) 3.598 .
H(45) S(1) 3.287 .
H(45) O(1) 2.787 .
H(45) O(2) 3.409 3_756
H(45) N(1) 3.480 .
H(45) C(16) 2.082 .
H(45) C(28) 3.425 .
H(45) C(29) 3.394 3_756
H(45) C(30) 2.576 .
H(45) C(33) 3.057 .
H(45) C(38) 2.930 .
H(45) H(20) 3.539 3_756
H(45) H(30) 3.470 3_756
H(45) H(31) 3.028 3_756
H(45) H(40) 2.855 3_756
H(45) H(41) 3.091 3_756
H(45) H(42) 2.303 .
H(45) H(43) 3.459 .
H(45) H(44) 2.913 .
H(45) H(46) 1.600 .
H(45) H(47) 1.600 .
H(45) H(49) 2.711 .
H(46) O(2) 2.978 3_756
H(46) C(10) 3.342 .
H(46) C(16) 2.082 .
H(46) C(18) 3.278 3_656
H(46) C(28) 2.803 .
H(46) C(30) 2.681 .
H(46) C(38) 3.440 .
H(46) C(39) 3.090 3_656
H(46) H(8) 2.733 .
H(46) H(12) 3.001 .
H(46) H(23) 2.951 3_656
H(46) H(41) 3.438 3_756
H(46) H(42) 2.892 .
H(46) H(43) 3.597 .
H(46) H(44) 2.545 .
H(46) H(45) 1.600 .
H(46) H(47) 1.600 .
H(46) H(61) 2.610 3_656
H(47) S(1) 3.052 .
H(47) O(1) 2.845 .
H(47) N(1) 2.481 .
H(47) C(2) 3.239 .
H(47) C(3) 2.704 .
H(47) C(10) 2.616 .
H(47) C(16) 2.082 .
H(47) C(28) 2.800 .
H(47) C(30) 3.311 .
H(47) C(33) 3.279 .
H(47) C(34) 3.378 .
H(47) C(38) 2.746 .
H(47) H(8) 3.160 .
H(47) H(12) 2.193 .
H(47) H(13) 3.576 .
H(47) H(23) 3.580 3_656
H(47) H(42) 3.456 .
H(47) H(44) 3.598 .
H(47) H(45) 1.600 .
H(47) H(46) 1.600 .
H(47) H(49) 3.416 .
H(47) H(51) 2.553 .
H(47) H(52) 3.575 .
H(48) S(1) 2.322 .
H(48) O(1) 3.412 .
H(48) O(2) 2.656 .
H(48) O(5) 3.083 .
H(48) N(1) 3.136 .
H(48) C(3) 2.926 .
H(48) C(16) 3.434 .
H(48) C(25) 2.652 .
H(48) C(38) 2.081 .
H(48) H(1) 3.017 .
H(48) H(23) 3.358 1_655
H(48) H(33) 2.744 .
H(48) H(34) 2.681 .
H(48) H(49) 1.607 .
H(48) H(55) 3.436 1_655
H(48) H(56) 3.019 1_655
H(48) H(61) 3.586 1_655
H(48) H(65) 3.519 1_655
H(49) S(1) 2.322 .
H(49) O(1) 2.737 .
H(49) O(2) 3.243 .
H(49) N(1) 3.319 .
H(49) C(3) 3.285 .
H(49) C(16) 2.728 .
H(49) C(25) 3.094 .
H(49) C(30) 2.984 .
H(49) C(32) 3.122 .
H(49) C(36) 3.407 1_655
H(49) C(38) 2.081 .
H(49) C(39) 3.361 1_655
H(49) H(23) 3.466 1_655
H(49) H(30) 3.221 3_756
H(49) H(33) 3.032 .
H(49) H(34) 3.587 .
H(49) H(42) 2.568 .
H(49) H(43) 3.194 .
H(49) H(45) 2.711 .
H(49) H(47) 3.416 .
H(49) H(48) 1.607 .
H(49) H(55) 2.814 1_655
H(49) H(56) 3.213 1_655
H(49) H(61) 2.915 1_655
H(49) H(65) 3.356 1_655
H(50) O(4) 3.291 .
H(50) O(7) 3.474 3_656
H(50) C(2) 3.300 .
H(50) C(5) 2.091 .
H(50) C(6) 2.775 .
H(50) C(21) 2.873 .
H(50) C(23) 2.669 .
H(50) C(26) 3.407 4_664
H(50) C(37) 3.597 3_756
H(50) H(3) 2.408 .
H(50) H(7) 2.185 .
H(50) H(26) 3.392 .
H(50) H(28) 2.275 .
H(50) H(36) 2.781 4_664
H(50) H(37) 3.176 4_664
H(50) H(51) 1.600 .
H(50) H(52) 1.600 .
H(50) H(57) 3.368 3_756
H(50) H(58) 3.404 3_756
H(50) H(59) 3.423 3_756
H(51) S(1) 3.427 .
H(51) O(1) 2.834 .
H(51) O(3) 3.457 .
H(51) N(1) 2.889 .
H(51) C(2) 2.614 .
H(51) C(5) 2.091 .
H(51) C(6) 3.428 .
H(51) C(32) 3.444 .
H(51) C(37) 3.381 3_756
H(51) H(3) 2.366 .
H(51) H(12) 3.470 .
H(51) H(28) 3.344 .
H(51) H(47) 2.553 .
H(51) H(50) 1.600 .
H(51) H(52) 1.600 .
H(51) H(57) 3.018 3_756
H(51) H(59) 2.990 3_756
H(52) O(3) 2.951 .
H(52) O(4) 2.707 .
H(52) O(7) 2.844 3_656
H(52) N(1) 3.501 .
H(52) C(2) 2.613 .
H(52) C(5) 2.091 .
H(52) C(6) 2.814 .
H(52) C(23) 3.338 .
H(52) H(3) 2.884 .
H(52) H(4) 2.990 3_656
H(52) H(7) 2.854 .
H(52) H(12) 3.539 .
H(52) H(14) 2.857 .
H(52) H(36) 3.447 4_664
H(52) H(38) 3.463 3_656
H(52) H(47) 3.575 .
H(52) H(50) 1.600 .
H(52) H(51) 1.600 .
H(52) H(54) 3.496 3_656
H(53) O(3) 3.111 .
H(53) O(6) 2.764 .
H(53) O(8) 3.266 .
H(53) C(1) 3.342 .
H(53) C(4) 2.744 .
H(53) C(13) 2.718 .
H(53) C(18) 2.036 .
H(53) C(19) 2.071 .
H(53) C(36) 3.384 .
H(53) C(39) 2.575 .
H(53) C(42) 2.764 .
H(53) H(2) 2.543 .
H(53) H(11) 3.513 .
H(53) H(14) 3.574 .
H(53) H(21) 3.003 .
H(53) H(23) 2.853 .
H(53) H(54) 1.593 .
H(53) H(55) 3.086 .
H(53) H(60) 2.404 .
H(53) H(61) 3.512 .
H(53) H(68) 2.917 .
H(53) H(70) 2.302 .
H(54) O(6) 2.951 .
H(54) O(7) 2.732 .
H(54) O(8) 2.734 .
H(54) N(2) 3.189 .
H(54) C(1) 2.449 .
H(54) C(4) 2.565 .
H(54) C(13) 3.408 .
H(54) C(18) 2.036 .
H(54) C(19) 2.071 .
H(54) C(39) 2.963 .
H(54) H(2) 2.796 .
H(54) H(11) 2.585 .
H(54) H(21) 3.202 .
H(54) H(23) 2.541 .
H(54) H(52) 3.496 3_646
H(54) H(53) 1.593 .
H(54) H(60) 3.105 .
H(55) O(8) 3.464 .
H(55) C(13) 2.076 .
H(55) C(18) 2.767 .
H(55) C(19) 2.950 .
H(55) C(22) 3.265 3_656
H(55) C(33) 3.565 1_455
H(55) C(35) 3.053 .
H(55) C(39) 3.131 .
H(55) C(41) 2.062 .
H(55) C(42) 2.616 .
H(55) H(6) 2.836 .
H(55) H(23) 2.935 .
H(55) H(29) 3.441 3_656
H(55) H(30) 2.806 3_656
H(55) H(42) 3.470 1_455
H(55) H(48) 3.436 1_455
H(55) H(49) 2.814 1_455
H(55) H(53) 3.086 .
H(55) H(56) 1.600 .
H(55) H(60) 3.451 .
H(55) H(61) 3.509 .
H(55) H(65) 2.350 .
H(55) H(66) 2.362 .
H(55) H(67) 2.854 .
H(55) H(68) 3.530 .
H(55) H(69) 2.855 .
H(55) H(70) 2.434 .
H(56) O(8) 2.449 .
H(56) C(13) 2.076 .
H(56) C(18) 2.911 .
H(56) C(19) 2.637 .
H(56) C(33) 3.578 1_455
H(56) C(35) 3.200 .
H(56) C(40) 3.467 4_565
H(56) C(41) 2.062 .
H(56) C(42) 3.351 .
H(56) H(6) 2.456 .
H(56) H(11) 3.343 .
H(56) H(23) 2.604 .
H(56) H(48) 3.019 1_455
H(56) H(49) 3.213 1_455
H(56) H(55) 1.600 .
H(56) H(62) 2.758 4_565
H(56) H(64) 3.515 4_565
H(56) H(65) 2.348 .
H(56) H(66) 2.854 .
H(56) H(67) 2.364 .
H(56) H(70) 3.532 .
H(57) O(1) 2.831 3_746
H(57) C(7) 2.704 .
H(57) C(8) 2.529 .
H(57) C(11) 2.743 .
H(57) C(24) 2.474 .
H(57) C(26) 3.321 .
H(57) C(29) 3.481 .
H(57) C(31) 2.079 .
H(57) H(5) 3.100 .
H(57) H(9) 3.500 .
H(57) H(10) 2.204 .
H(57) H(17) 3.396 2_557
H(57) H(31) 2.084 .
H(57) H(32) 3.437 .
H(57) H(35) 3.494 .
H(57) H(36) 3.583 .
H(57) H(41) 3.221 .
H(57) H(50) 3.368 3_746
H(57) H(51) 3.018 3_746
H(57) H(58) 1.600 .
H(57) H(59) 1.600 .
H(58) O(7) 3.100 2_557
H(58) C(1) 3.523 2_557
H(58) C(7) 3.408 .
H(58) C(8) 3.369 .
H(58) C(11) 2.839 .
H(58) C(12) 3.513 2_557
H(58) C(26) 2.636 .
H(58) C(27) 3.320 2_557
H(58) C(31) 2.079 .
H(58) H(5) 2.788 .
H(58) H(10) 3.095 .
H(58) H(16) 3.304 2_557
H(58) H(17) 2.896 2_557
H(58) H(31) 3.570 .
H(58) H(35) 2.826 .
H(58) H(36) 2.499 .
H(58) H(37) 3.560 .
H(58) H(37) 3.551 2_557
H(58) H(38) 3.471 2_557
H(58) H(39) 2.415 2_557
H(58) H(50) 3.404 3_746
H(58) H(57) 1.600 .
H(58) H(59) 1.600 .
H(59) C(7) 2.836 .
H(59) C(11) 3.415 .
H(59) C(24) 3.365 .
H(59) C(26) 2.637 .
H(59) C(29) 3.063 .
H(59) C(31) 2.079 .
H(59) H(31) 3.064 .
H(59) H(35) 2.377 .
H(59) H(36) 2.997 .
H(59) H(37) 3.507 .
H(59) H(39) 3.218 2_557
H(59) H(41) 2.438 .
H(59) H(50) 3.423 3_746
H(59) H(51) 2.990 3_746
H(59) H(57) 1.600 .
H(59) H(58) 1.600 .
H(60) O(3) 3.249 .
H(60) O(4) 3.029 .
H(60) C(18) 1.964 .
H(60) C(22) 3.549 3_656
H(60) C(24) 3.312 3_656
H(60) C(35) 2.670 .
H(60) H(8) 3.402 3_646
H(60) H(9) 3.388 3_656
H(60) H(14) 2.424 .
H(60) H(21) 3.147 .
H(60) H(22) 3.512 .
H(60) H(23) 2.778 .
H(60) H(29) 3.374 3_656
H(60) H(30) 3.014 3_656
H(60) H(31) 3.440 3_656
H(60) H(32) 2.555 3_656
H(60) H(53) 2.404 .
H(60) H(54) 3.105 .
H(60) H(55) 3.451 .
H(60) H(61) 1.645 .
H(61) S(1) 3.353 1_455
H(61) O(1) 3.014 1_455
H(61) O(2) 3.488 1_455
H(61) C(18) 1.964 .
H(61) C(24) 3.269 3_656
H(61) C(32) 3.533 3_646
H(61) C(33) 3.429 1_455
H(61) C(35) 3.345 .
H(61) H(8) 3.118 3_646
H(61) H(23) 2.224 .
H(61) H(30) 3.456 3_656
H(61) H(31) 2.942 3_656
H(61) H(32) 2.915 3_656
H(61) H(46) 2.610 3_646
H(61) H(48) 3.586 1_455
H(61) H(49) 2.915 1_455
H(61) H(53) 3.512 .
H(61) H(55) 3.509 .
H(61) H(60) 1.645 .
H(62) O(8) 3.508 4_564
H(62) C(14) 2.065 .
H(62) C(20) 3.282 3_646
H(62) C(23) 3.392 .
H(62) C(36) 3.361 4_564
H(62) C(41) 3.230 4_564
H(62) H(6) 3.541 4_564
H(62) H(7) 3.525 .
H(62) H(18) 2.349 .
H(62) H(19) 2.352 .
H(62) H(24) 2.470 3_646
H(62) H(25) 3.256 3_646
H(62) H(56) 2.758 4_564
H(62) H(63) 1.600 .
H(62) H(64) 1.600 .
H(62) H(65) 3.349 4_564
H(62) H(67) 2.618 4_564
H(62) H(69) 3.103 3_646
H(63) O(5) 3.048 4_664
H(63) C(14) 2.065 .
H(63) C(21) 2.828 .
H(63) C(23) 2.754 .
H(63) H(7) 2.844 .
H(63) H(18) 2.368 .
H(63) H(19) 2.856 .
H(63) H(26) 2.196 .
H(63) H(27) 3.260 .
H(63) H(34) 3.506 4_664
H(63) H(35) 3.054 4_664
H(63) H(62) 1.600 .
H(63) H(64) 1.600 .
H(63) H(66) 3.182 3_646
H(63) H(69) 3.084 3_646
H(64) O(8) 3.494 4_564
H(64) C(14) 2.065 .
H(64) C(21) 3.514 .
H(64) C(23) 2.758 .
H(64) C(26) 3.299 4_664
H(64) C(27) 3.578 3_656
H(64) H(5) 3.596 3_656
H(64) H(7) 2.446 .
H(64) H(18) 2.856 .
H(64) H(19) 2.365 .
H(64) H(26) 3.152 .
H(64) H(35) 2.477 4_664
H(64) H(36) 3.357 4_664
H(64) H(38) 2.843 3_656
H(64) H(56) 3.515 4_564
H(64) H(62) 1.600 .
H(64) H(63) 1.600 .
H(65) C(13) 3.375 .
H(65) C(25) 3.239 1_455
H(65) C(30) 3.312 1_455
H(65) C(36) 2.061 .
H(65) H(6) 3.484 .
H(65) H(15) 3.082 2_467
H(65) H(26) 3.576 3_656
H(65) H(27) 3.305 3_656
H(65) H(33) 2.287 1_455
H(65) H(42) 3.181 1_455
H(65) H(43) 2.601 1_455
H(65) H(48) 3.519 1_455
H(65) H(49) 3.356 1_455
H(65) H(55) 2.350 .
H(65) H(56) 2.348 .
H(65) H(62) 3.349 4_565
H(65) H(66) 1.600 .
H(65) H(67) 1.600 .
H(65) H(68) 3.510 2_467
H(66) C(13) 2.736 .
H(66) C(21) 3.110 3_656
H(66) C(36) 2.061 .
H(66) C(42) 2.842 .
H(66) H(6) 2.785 .
H(66) H(18) 3.297 3_656
H(66) H(26) 2.686 3_656
H(66) H(27) 2.652 3_656
H(66) H(34) 3.224 2_467
H(66) H(43) 3.568 1_455
H(66) H(55) 2.362 .
H(66) H(56) 2.854 .
H(66) H(63) 3.182 3_656
H(66) H(65) 1.600 .
H(66) H(67) 1.600 .
H(66) H(69) 2.269 .
H(66) H(70) 3.190 .
H(67) C(13) 2.734 .
H(67) C(20) 3.036 2_467
H(67) C(25) 3.185 2_467
H(67) C(36) 2.061 .
H(67) C(40) 3.573 4_565
H(67) C(42) 3.528 .
H(67) H(6) 2.394 .
H(67) H(24) 2.471 2_467
H(67) H(25) 3.169 2_467
H(67) H(33) 3.585 1_455
H(67) H(33) 3.441 2_467
H(67) H(34) 2.696 2_467
H(67) H(55) 2.854 .
H(67) H(56) 2.364 .
H(67) H(62) 2.618 4_565
H(67) H(65) 1.600 .
H(67) H(66) 1.600 .
H(67) H(68) 3.183 2_467
H(67) H(69) 3.199 .
H(67) H(69) 3.456 2_467
H(68) C(4) 2.555 .
H(68) C(12) 3.014 .
H(68) C(13) 2.071 .
H(68) C(19) 2.690 .
H(68) C(35) 3.352 .
H(68) C(36) 3.360 .
H(68) H(1) 2.918 .
H(68) H(2) 1.990 .
H(68) H(6) 2.361 .
H(68) H(13) 3.380 .
H(68) H(15) 2.583 .
H(68) H(16) 3.445 .
H(68) H(24) 3.354 .
H(68) H(34) 3.370 .
H(68) H(53) 2.917 .
H(68) H(55) 3.530 .
H(68) H(65) 3.510 2_567
H(68) H(67) 3.183 2_567
H(68) H(69) 1.600 .
H(68) H(70) 1.600 .
H(69) C(13) 2.071 .
H(69) C(14) 3.257 3_656
H(69) C(19) 3.394 .
H(69) C(36) 2.706 .
H(69) C(40) 3.314 3_656
H(69) C(41) 2.837 .
H(69) H(2) 3.483 .
H(69) H(6) 2.296 .
H(69) H(13) 3.398 .
H(69) H(15) 3.369 .
H(69) H(18) 2.453 3_656
H(69) H(24) 3.410 .
H(69) H(33) 3.513 2_467
H(69) H(55) 2.855 .
H(69) H(62) 3.103 3_656
H(69) H(63) 3.084 3_656
H(69) H(66) 2.269 .
H(69) H(67) 3.199 .
H(69) H(67) 3.456 2_567
H(69) H(68) 1.600 .
H(69) H(70) 1.600 .
H(70) O(3) 3.398 .
H(70) C(4) 3.412 .
H(70) C(13) 2.071 .
H(70) C(19) 2.835 .
H(70) C(22) 3.123 3_656
H(70) C(35) 2.915 .
H(70) C(36) 2.704 .
H(70) C(41) 3.510 .
H(70) H(1) 3.128 .
H(70) H(2) 2.962 .
H(70) H(6) 2.842 .
H(70) H(13) 2.825 .
H(70) H(18) 3.032 3_656
H(70) H(29) 2.625 3_656
H(70) H(30) 3.300 3_656
H(70) H(53) 2.302 .
H(70) H(55) 2.434 .
H(70) H(56) 3.532 .
H(70) H(66) 3.190 .
H(70) H(68) 1.600 .
H(70) H(69) 1.600 .

loop_
_geom_torsion_atom_site_label_1
_geom_torsion_atom_site_label_2
_geom_torsion_atom_site_label_3
_geom_torsion_atom_site_label_4
_geom_torsion
O(1) S(1) N(1) C(2) 75.1(2)
O(1) S(1) N(1) C(3) -124.14(18)
O(1) S(1) C(33) C(38) 101.2(2)
O(2) S(1) N(1) C(2) -54.6(2)
O(2) S(1) N(1) C(3) 106.16(18)
O(2) S(1) C(33) C(38) -126.77(19)
N(1) S(1) C(33) C(38) -12.6(2)
C(33) S(1) N(1) C(2) -168.3(2)
C(33) S(1) N(1) C(3) -7.57(19)
O(5) S(2) N(2) C(1) 82.6(2)
O(5) S(2) N(2) C(9) -124.48(18)
O(5) S(2) C(29) C(7) 102.9(2)
O(6) S(2) N(2) C(1) -46.4(2)
O(6) S(2) N(2) C(9) 106.48(18)
O(6) S(2) C(29) C(7) -123.88(19)
N(2) S(2) C(29) C(7) -11.2(2)
C(29) S(2) N(2) C(1) -161.4(2)
C(29) S(2) N(2) C(9) -8.48(19)
S(1) N(1) C(2) O(3) 157.1(2)
S(1) N(1) C(2) C(5) -30.1(3)
S(1) N(1) C(3) C(10) 139.23(19)
S(1) N(1) C(3) C(38) 24.9(2)
C(2) N(1) C(3) C(10) -58.5(3)
C(2) N(1) C(3) C(38) -172.8(2)
C(3) N(1) C(2) O(3) -2.7(3)
C(3) N(1) C(2) C(5) 170.1(2)
S(2) N(2) C(1) O(7) 157.8(2)
S(2) N(2) C(1) C(4) -27.7(3)
S(2) N(2) C(9) C(7) 24.9(2)
S(2) N(2) C(9) C(27) 139.9(2)
C(1) N(2) C(9) C(7) 178.9(2)
C(1) N(2) C(9) C(27) -66.0(3)
C(9) N(2) C(1) O(7) 6.3(3)
C(9) N(2) C(1) C(4) -179.1(2)
O(7) C(1) C(4) C(12) 77.6(3)
O(7) C(1) C(4) C(19) -47.8(3)
N(2) C(1) C(4) C(12) -96.7(2)
N(2) C(1) C(4) C(19) 137.8(2)
O(3) C(2) C(5) C(6) -35.4(3)
O(3) C(2) C(5) C(34) 88.4(3)
N(1) C(2) C(5) C(6) 152.2(2)
N(1) C(2) C(5) C(34) -83.9(2)
N(1) C(3) C(10) C(28) -124.7(2)
N(1) C(3) C(38) C(16) 94.7(2)
N(1) C(3) C(38) C(25) -158.4(2)
N(1) C(3) C(38) C(33) -33.3(2)
C(10) C(3) C(38) C(16) -27.7(2)
C(10) C(3) C(38) C(25) 79.2(2)
C(10) C(3) C(38) C(33) -155.7(2)
C(38) C(3) C(10) C(28) -8.3(2)
C(1) C(4) C(19) O(8) 62.5(2)
C(1) C(4) C(19) C(13) 177.4(2)
C(1) C(4) C(19) C(35) -57.9(2)
C(12) C(4) C(19) O(8) -58.5(3)
C(12) C(4) C(19) C(13) 56.4(3)
C(12) C(4) C(19) C(35) -178.9(2)
C(2) C(5) C(6) O(4) 58.1(2)
C(2) C(5) C(6) C(17) -59.3(2)
C(2) C(5) C(6) C(23) 172.4(2)
C(34) C(5) C(6) O(4) -60.9(2)
C(34) C(5) C(6) C(17) -178.3(2)
C(34) C(5) C(6) C(23) 53.3(3)
O(4) C(6) C(17) C(15) 177.6(2)
O(4) C(6) C(23) C(14) -65.2(2)
O(4) C(6) C(23) C(21) 167.1(2)
C(5) C(6) C(17) C(15) -63.8(3)
C(5) C(6) C(23) C(14) 177.5(2)
C(5) C(6) C(23) C(21) 49.9(3)
C(17) C(6) C(23) C(14) 50.9(3)
C(17) C(6) C(23) C(21) -76.7(3)
C(23) C(6) C(17) C(15) 63.3(3)
C(9) C(7) C(24) C(8) -70.7(2)
C(24) C(7) C(9) N(2) -158.0(2)
C(24) C(7) C(9) C(27) 77.9(2)
C(9) C(7) C(29) S(2) 26.8(2)
C(29) C(7) C(9) N(2) -32.5(2)
C(29) C(7) C(9) C(27) -156.6(2)
C(9) C(7) C(31) C(11) 52.1(2)
C(9) C(7) C(31) C(26) -66.3(2)
C(9) C(7) C(31) C(37) 170.0(2)
C(31) C(7) C(9) N(2) 95.3(2)
C(31) C(7) C(9) C(27) -28.8(2)
C(24) C(7) C(29) S(2) 144.6(2)
C(29) C(7) C(24) C(8) 169.3(2)
C(24) C(7) C(31) C(11) -56.4(2)
C(24) C(7) C(31) C(26) -174.8(2)
C(24) C(7) C(31) C(37) 61.5(2)
C(31) C(7) C(24) C(8) 37.3(2)
C(29) C(7) C(31) C(11) 172.9(2)
C(29) C(7) C(31) C(26) 54.5(3)
C(29) C(7) C(31) C(37) -69.2(3)
C(31) C(7) C(29) S(2) -91.7(2)
C(11) C(8) C(24) C(7) -2.0(2)
C(24) C(8) C(11) C(27) 73.0(2)
C(24) C(8) C(11) C(31) -34.4(2)
N(2) C(9) C(27) C(11) -124.1(2)
C(7) C(9) C(27) C(11) -7.4(2)
C(3) C(10) C(28) C(16) 42.2(2)
C(3) C(10) C(28) C(20) -66.0(2)
C(8) C(11) C(27) C(9) -66.1(2)
C(8) C(11) C(31) C(7) 54.9(2)
C(8) C(11) C(31) C(26) 175.7(2)
C(8) C(11) C(31) C(37) -61.4(2)
C(27) C(11) C(31) C(7) -56.9(2)
C(27) C(11) C(31) C(26) 63.9(2)
C(27) C(11) C(31) C(37) -173.3(2)
C(31) C(11) C(27) C(9) 41.6(2)
C(19) C(13) C(36) C(41) 157.1(2)
C(36) C(13) C(19) O(8) -57.6(3)
C(36) C(13) C(19) C(4) -175.4(2)
C(36) C(13) C(19) C(35) 63.5(3)
C(42) C(13) C(19) O(8) 174.3(2)
C(42) C(13) C(19) C(4) 56.5(3)
C(42) C(13) C(19) C(35) -64.6(3)
C(42) C(13) C(36) C(41) -73.6(3)
C(40) C(14) C(23) C(6) 159.5(2)
C(40) C(14) C(23) C(21) -70.6(3)
C(22) C(15) C(17) C(6) -136.2(3)
C(30) C(16) C(28) C(10) -173.6(2)
C(30) C(16) C(28) C(20) -62.5(3)
C(32) C(16) C(28) C(10) 63.7(2)
C(32) C(16) C(28) C(20) 174.7(2)
C(28) C(16) C(38) C(3) 51.0(2)
C(28) C(16) C(38) C(25) -57.4(2)
C(28) C(16) C(38) C(33) 171.0(2)
C(38) C(16) C(28) C(10) -56.7(2)
C(38) C(16) C(28) C(20) 54.4(2)
C(30) C(16) C(38) C(3) 168.6(2)
C(30) C(16) C(38) C(25) 60.3(2)
C(30) C(16) C(38) C(33) -71.4(3)
C(32) C(16) C(38) C(3) -68.4(3)
C(32) C(16) C(38) C(25) -176.7(2)
C(32) C(16) C(38) C(33) 51.7(3)
C(39) C(18) C(35) C(19) 141.2(3)
O(8) C(19) C(35) C(18) 48.3(3)
C(4) C(19) C(35) C(18) 168.4(2)
C(13) C(19) C(35) C(18) -70.1(3)
C(25) C(20) C(28) C(10) 75.3(2)
C(25) C(20) C(28) C(16) -32.6(2)
C(28) C(20) C(25) C(38) -4.1(2)
C(20) C(25) C(38) C(3) -69.4(2)
C(20) C(25) C(38) C(16) 39.2(2)
C(20) C(25) C(38) C(33) 172.2(2)
S(1) C(33) C(38) C(3) 28.0(2)
S(1) C(33) C(38) C(16) -90.6(2)
S(1) C(33) C(38) C(25) 144.8(2)
